data_1565017
loop_
_publ_author_name
'Tian, Miao'
'Zhang, Jianying'
'Guo, Lulu'
'Cui, Chunming'

_publ_section_title
;
 Isolation of a Planar 1,2-Dilithio-disilene and Its Conversion to
 Si&#x2212;B Hybrid 2\p-Electron System and a Planar Tetraboryldisilene
;
_journal_name_full 'Chemical Science'
_journal_paper_doi 10.1039/D1SC05125C
_journal_year 2021
_chemical_formula_moiety '2(C61 H83 B3 N4 Si2)'
_chemical_formula_sum 'C122.08 H165.06 B6 N8 Si4'
_chemical_formula_weight 1921.82
_space_group_crystal_system orthorhombic
_space_group_IT_number 19
_space_group_name_Hall 'P 2ac 2ab'
_space_group_name_H-M_alt 'P 21 21 21'
_atom_sites_solution_hydrogens geom
_atom_sites_solution_primary dual
_audit_creation_date 2021-05-12
_audit_creation_method
;
Olex2 1.3
(compiled 2020.06.28 svn.raecde09e for OlexSys, GUI svn.r6132)
;
_audit_update_record
;
2021-06-08 deposited with the CCDC.	2021-10-18 downloaded from the CCDC.
;
_cell_angle_alpha 90
_cell_angle_beta 90
_cell_angle_gamma 90
_cell_formula_units_Z 4
_cell_length_a 17.3657(5)
_cell_length_b 17.4514(5)
_cell_length_c 39.6637(11)
_cell_measurement_reflns_used 31194
_cell_measurement_temperature 113.15
_cell_measurement_theta_max 29.4180
_cell_measurement_theta_min 1.6930
_cell_volume 12020.3(6)
_computing_cell_refinement 'CrysAlisPro 1.171.39.46 (Rigaku OD, 2018)'
_computing_data_collection 'CrysAlisPro 1.171.39.46 (Rigaku OD, 2018)'
_computing_data_reduction 'CrysAlisPro 1.171.39.46 (Rigaku OD, 2018)'
_computing_molecular_graphics 'Olex2 1.3 (Dolomanov et al., 2009)'
_computing_publication_material 'Olex2 1.3 (Dolomanov et al., 2009)'
_computing_structure_refinement 'SHELXL 2018/3 (Sheldrick, 2015)'
_computing_structure_solution 'SHELXT 2014/5 (Sheldrick, 2014)'
_diffrn_ambient_temperature 113.15
_diffrn_detector 'CCD plate'
_diffrn_measured_fraction_theta_full 0.999
_diffrn_measured_fraction_theta_max 0.999
_diffrn_measurement_details
;
List of Runs (angles in degrees, time in seconds):

  # Type    Start    End  Width  t~exp~   \w     \q     \k     \f   Frames
#--------------------------------------------------------------------------
  1  \w   -115.00  65.00   1.00    1.00    --  -25.00  45.00   0.00  180
  2  \w   -115.00  35.00   1.00    1.00    --  -25.00  45.00  90.00  150
  3  \w   -115.00   5.00   1.00    1.00    --  -25.00  45.00 180.00  120
;
_diffrn_measurement_device 'abstract diffractometer'
_diffrn_measurement_device_type 'dtrek-CrysAlisPro-abstract goniometer imported rigaku-d*trek images'
_diffrn_measurement_method '\w scans'
_diffrn_orient_matrix_type 'CrysAlisPro convention (1999,Acta A55,543-557)'
_diffrn_orient_matrix_UB_11 -0.0279368000
_diffrn_orient_matrix_UB_12 -0.0264316000
_diffrn_orient_matrix_UB_13 -0.0059588000
_diffrn_orient_matrix_UB_21 -0.0273798000
_diffrn_orient_matrix_UB_22 0.0300110000
_diffrn_orient_matrix_UB_23 -0.0011564000
_diffrn_orient_matrix_UB_31 0.0117440000
_diffrn_orient_matrix_UB_32 0.0072168000
_diffrn_orient_matrix_UB_33 -0.0168263000
_diffrn_radiation_monochromator graphite
_diffrn_radiation_probe x-ray
_diffrn_radiation_type MoK\a
_diffrn_radiation_wavelength 0.71073
_diffrn_reflns_av_R_equivalents 0.1232
_diffrn_reflns_av_unetI/netI 0.1156
_diffrn_reflns_Laue_measured_fraction_full 0.999
_diffrn_reflns_Laue_measured_fraction_max 0.999
_diffrn_reflns_limit_h_max 19
_diffrn_reflns_limit_h_min -19
_diffrn_reflns_limit_k_max 20
_diffrn_reflns_limit_k_min -20
_diffrn_reflns_limit_l_max 44
_diffrn_reflns_limit_l_min -45
_diffrn_reflns_number 89515
_diffrn_reflns_point_group_measured_fraction_full 1.000
_diffrn_reflns_point_group_measured_fraction_max 1.000
_diffrn_reflns_theta_full 24.150
_diffrn_reflns_theta_max 24.150
_diffrn_reflns_theta_min 1.932
_diffrn_source 'fine-focus sealed X-ray tube'
_diffrn_source_type 'Enhance (Mo) X-ray Source'
_exptl_absorpt_coefficient_mu 0.098
_exptl_absorpt_correction_T_max 1.00000
_exptl_absorpt_correction_T_min 0.29946
_exptl_absorpt_correction_type multi-scan
_exptl_absorpt_process_details
;
CrysAlisPro 1.171.39.46 (Rigaku Oxford Diffraction, 2018)
Empirical absorption correction using spherical harmonics,
 implemented in SCALE3 ABSPACK scaling algorithm.
;
_exptl_crystal_colour yellow
_exptl_crystal_colour_primary yellow
_exptl_crystal_density_diffrn 1.062
_exptl_crystal_description block
_exptl_crystal_F_000 4158
_exptl_crystal_size_max 0.2
_exptl_crystal_size_mid 0.2
_exptl_crystal_size_min 0.2
_refine_diff_density_max 0.205
_refine_diff_density_min -0.292
_refine_diff_density_rms 0.055
_refine_ls_abs_structure_details
;
 Flack x determined using 4093 quotients [(I+)-(I-)]/[(I+)+(I-)]
 (Parsons, Flack and Wagner, Acta Cryst. B69 (2013) 249-259).
;
_refine_ls_abs_structure_Flack -0.09(9)
_refine_ls_extinction_method none
_refine_ls_goodness_of_fit_ref 1.039
_refine_ls_hydrogen_treatment constr
_refine_ls_matrix_type full
_refine_ls_number_parameters 1320
_refine_ls_number_reflns 19193
_refine_ls_number_restraints 36
_refine_ls_restrained_S_all 1.041
_refine_ls_R_factor_all 0.1088
_refine_ls_R_factor_gt 0.0668
_refine_ls_shift/su_max 0.001
_refine_ls_shift/su_mean 0.000
_refine_ls_structure_factor_coef Fsqd
_refine_ls_weighting_details 'w=1/[\s^2^(Fo^2^)+(0.0360P)^2^] where P=(Fo^2^+2Fc^2^)/3'
_refine_ls_weighting_scheme calc
_refine_ls_wR_factor_gt 0.1168
_refine_ls_wR_factor_ref 0.1348
_reflns_Friedel_coverage 0.837
_reflns_Friedel_fraction_full 1.000
_reflns_Friedel_fraction_max 1.000
_reflns_number_gt 13324
_reflns_number_total 19193
_reflns_threshold_expression 'I > 2\s(I)'
_cod_data_source_file d1sc05125c2.cif
_cod_data_source_block r20210508a
_cod_database_code 1565017
_shelx_shelxl_version_number 2018/3
_chemical_oxdiff_formula 'C11 H10 N O'
_shelx_space_group_comment
;
The symmetry employed for this shelxl refinement is uniquely defined
by the following loop, which should always be used as a source of
symmetry information in preference to the above space-group names.
They are only intended as comments.
;
_shelx_estimated_absorpt_t_max 0.981
_shelx_estimated_absorpt_t_min 0.981
_reflns_odcompleteness_completeness 99.93
_reflns_odcompleteness_iscentric 1
_reflns_odcompleteness_theta 26.32
_olex2_refinement_description
;
1. Fixed Uiso
 At 1.2 times of:
  All C(H) groups, All C(H,H) groups
 At 1.5 times of:
  All C(H,H,H) groups
2. Restrained distances
 C59-C60 = C59-C61 = C59-C60A = C59-C61A
 1.54 with sigma of 0.01
 C60-C61 = C60A-C61A
 2.52 with sigma of 0.01
3. Uiso/Uaniso restraints and constraints
Uanis(C45) \\sim Ueq, Uanis(C60) \\sim Ueq, Uanis(C61) \\sim Ueq, Uanis(C60A)
\\sim Ueq, Uanis(C61A) \\sim Ueq: with sigma of 0.01 and sigma for terminal
atoms of 0.02
4. Others
 Sof(H59A)=Sof(C60A)=Sof(H60D)=Sof(H60E)=Sof(H60F)=Sof(C61A)=Sof(H61D)=
 Sof(H61E)=Sof(H61F)=1-FVAR(1)
 Sof(H59)=Sof(C60)=Sof(H60A)=Sof(H60B)=Sof(H60C)=Sof(C61)=Sof(H61A)=Sof(H61B)=
 Sof(H61C)=FVAR(1)
5.a Ternary CH refined with riding coordinates:
 C18(H18), C21(H21), C30(H30), C33(H33), C44(H44), C47(H47), C56(H56),
 C59(H59), C59(H59A), C79(H79), C82(H82), C91(H91), C94(H94), C105(H105),
 C108(H108), C117(H117), C120(H120)
5.b Aromatic/amide H refined with riding coordinates:
 C3(H3), C5(H5), C10(H10), C11(H11), C14(H14), C15(H15), C16(H16), C26(H26),
 C27(H27), C28(H28), C36(H36), C37(H37), C40(H40), C41(H41), C42(H42), C52(H52),
  C53(H53), C54(H54), C64(H64), C66(H66), C71(H71), C72(H72), C75(H75),
 C76(H76), C77(H77), C87(H87), C88(H88), C89(H89), C97(H97), C98(H98),
 C101(H101), C102(H102), C103(H103), C113(H113), C114(H114), C115(H115)
5.c Idealised Me refined as rotating group:
 C7(H7A,H7B,H7C), C8(H8A,H8B,H8C), C9(H9A,H9B,H9C), C19(H19A,H19B,H19C),
 C20(H20A,H20B,H20C), C22(H22A,H22B,H22C), C23(H23A,H23B,H23C), C31(H31A,H31B,
 H31C), C32(H32A,H32B,H32C), C34(H34A,H34B,H34C), C35(H35A,H35B,H35C), C45(H45A,
 H45B,H45C), C46(H46A,H46B,H46C), C48(H48A,H48B,H48C), C49(H49A,H49B,H49C),
 C57(H57A,H57B,H57C), C58(H58A,H58B,H58C), C60(H60A,H60B,H60C), C61(H61A,H61B,
 H61C), C60A(H60D,H60E,H60F), C61A(H61D,H61E,H61F), C68(H68A,H68B,H68C),
 C69(H69A,H69B,H69C), C70(H70A,H70B,H70C), C80(H80A,H80B,H80C), C81(H81A,H81B,
 H81C), C83(H83A,H83B,H83C), C84(H84A,H84B,H84C), C92(H92A,H92B,H92C), C93(H93A,
 H93B,H93C), C95(H95A,H95B,H95C), C96(H96A,H96B,H96C), C106(H10A,H10B,H10C),
 C107(H10D,H10E,H10F), C109(H10G,H10H,H10I), C110(H11A,H11B,H11C), C118(H11D,
 H11E,H11F), C119(H11G,H11H,H11I), C121(H12A,H12B,H12C), C122(H12D,H12E,H12F)
;
_olex2_submission_special_instructions 'No special instructions were received'
_oxdiff_exptl_absorpt_empirical_details
;
Empirical correction (ABSPACK) includes:
- Absorption correction using spherical harmonics
- Frame scaling
;
_oxdiff_exptl_absorpt_empirical_full_max 1.726
_oxdiff_exptl_absorpt_empirical_full_min 0.457

loop_
_space_group_symop_operation_xyz
'x, y, z'
'-x+1/2, -y, z+1/2'
'-x, y+1/2, -z+1/2'
'x+1/2, -y+1/2, -z'

loop_
_atom_site_label
_atom_site_type_symbol
_atom_site_fract_x
_atom_site_fract_y
_atom_site_fract_z
_atom_site_U_iso_or_equiv
_atom_site_adp_type
_atom_site_occupancy
_atom_site_site_symmetry_order
_atom_site_calc_flag
_atom_site_refinement_flags_posn
_atom_site_refinement_flags_adp
_atom_site_refinement_flags_occupancy
_atom_site_disorder_assembly
_atom_site_disorder_group
Si3 Si 0.74552(9) 0.00305(10) 0.76691(4) 0.0313(4) Uani 1 1 d . . . . .
Si4 Si 0.78008(9) 0.00252(9) 0.71559(4) 0.0300(4) Uani 1 1 d . . . . .
N1 N 0.6003(2) -0.0108(2) 0.81239(11) 0.0260(11) Uani 1 1 d . . . . .
N2 N 0.6868(2) 0.0763(2) 0.83046(11) 0.0257(11) Uani 1 1 d . . . . .
N3 N 0.7049(3) -0.0161(2) 0.64464(11) 0.0254(11) Uani 1 1 d . . . . .
N4 N 0.8299(3) 0.0206(2) 0.64359(11) 0.0248(11) Uani 1 1 d . . . . .
C62 C 0.9362(3) -0.0193(4) 0.76243(15) 0.0385(16) Uani 1 1 d . . . . .
C2 C 0.9868(4) 0.0431(4) 0.76160(16) 0.0439(18) Uani 1 1 d . . . . .
C3 C 1.0649(4) 0.0324(5) 0.76775(17) 0.058(2) Uani 1 1 d . . . . .
H3 H 1.098844 0.075089 0.766823 0.069 Uiso 1 1 calc R U . . .
C4 C 1.0938(4) -0.0390(6) 0.77517(18) 0.063(2) Uani 1 1 d . . . . .
C5 C 1.0441(4) -0.0997(5) 0.77693(18) 0.063(2) Uani 1 1 d . . . . .
H5 H 1.063732 -0.148731 0.782713 0.076 Uiso 1 1 calc R U . . .
C6 C 0.9651(4) -0.0919(4) 0.77049(16) 0.0488(19) Uani 1 1 d . . . . .
C7 C 0.9569(4) 0.1220(4) 0.75431(18) 0.058(2) Uani 1 1 d . . . . .
H7A H 0.933626 0.122905 0.731794 0.087 Uiso 1 1 calc R U . . .
H7B H 0.999415 0.158829 0.755212 0.087 Uiso 1 1 calc R U . . .
H7C H 0.917973 0.135815 0.771147 0.087 Uiso 1 1 calc R U . . .
C8 C 1.1796(4) -0.0502(5) 0.7809(2) 0.098(3) Uani 1 1 d . . . . .
H8A H 1.205521 -0.057117 0.759184 0.147 Uiso 1 1 calc R U . . .
H8B H 1.187909 -0.095713 0.794963 0.147 Uiso 1 1 calc R U . . .
H8C H 1.200759 -0.005101 0.792347 0.147 Uiso 1 1 calc R U . . .
C9 C 0.9136(4) -0.1607(4) 0.77197(19) 0.069(2) Uani 1 1 d . . . . .
H9A H 0.870279 -0.150290 0.787145 0.104 Uiso 1 1 calc R U . . .
H9B H 0.942779 -0.204773 0.780383 0.104 Uiso 1 1 calc R U . . .
H9C H 0.893950 -0.172039 0.749344 0.104 Uiso 1 1 calc R U . . .
C10 C 0.5737(3) 0.0222(3) 0.84221(13) 0.0284(14) Uani 1 1 d . . . . .
H10 H 0.526738 0.009887 0.853212 0.034 Uiso 1 1 calc R U . . .
C11 C 0.6252(3) 0.0742(3) 0.85286(14) 0.0293(15) Uani 1 1 d . . . . .
H11 H 0.620429 0.104720 0.872584 0.035 Uiso 1 1 calc R U . . .
C12 C 0.5573(3) -0.0699(3) 0.79589(14) 0.0291(15) Uani 1 1 d . . . . .
C13 C 0.4949(3) -0.0490(3) 0.77587(15) 0.0325(15) Uani 1 1 d . . . . .
C14 C 0.4517(4) -0.1068(4) 0.76133(16) 0.0424(17) Uani 1 1 d . . . . .
H14 H 0.408886 -0.094293 0.747479 0.051 Uiso 1 1 calc R U . . .
C15 C 0.4709(4) -0.1830(4) 0.76690(16) 0.0470(18) Uani 1 1 d . . . . .
H15 H 0.440716 -0.222357 0.756937 0.056 Uiso 1 1 calc R U . . .
C16 C 0.5326(4) -0.2020(4) 0.78656(16) 0.0417(17) Uani 1 1 d . . . . .
H16 H 0.544802 -0.254474 0.789930 0.050 Uiso 1 1 calc R U . . .
C17 C 0.5774(3) -0.1466(3) 0.80158(15) 0.0330(15) Uani 1 1 d . . . . .
C18 C 0.4766(4) 0.0351(4) 0.76965(17) 0.0422(17) Uani 1 1 d . . . . .
H18 H 0.490708 0.063855 0.790554 0.051 Uiso 1 1 calc R U . . .
C19 C 0.3915(4) 0.0499(4) 0.76295(19) 0.069(2) Uani 1 1 d . . . . .
H19A H 0.382313 0.105197 0.761760 0.103 Uiso 1 1 calc R U . . .
H19B H 0.360736 0.027828 0.781250 0.103 Uiso 1 1 calc R U . . .
H19C H 0.376752 0.026055 0.741524 0.103 Uiso 1 1 calc R U . . .
C20 C 0.5254(4) 0.0665(4) 0.74120(17) 0.053(2) Uani 1 1 d . . . . .
H20A H 0.510960 0.041423 0.720021 0.079 Uiso 1 1 calc R U . . .
H20B H 0.579865 0.056684 0.745958 0.079 Uiso 1 1 calc R U . . .
H20C H 0.516924 0.121881 0.739202 0.079 Uiso 1 1 calc R U . . .
C21 C 0.6443(4) -0.1681(4) 0.82383(16) 0.0408(17) Uani 1 1 d . . . . .
H21 H 0.680056 -0.123176 0.824269 0.049 Uiso 1 1 calc R U . . .
C22 C 0.6173(5) -0.1811(5) 0.85966(17) 0.079(3) Uani 1 1 d . . . . .
H22A H 0.590564 -0.135221 0.867797 0.119 Uiso 1 1 calc R U . . .
H22B H 0.661744 -0.191657 0.874131 0.119 Uiso 1 1 calc R U . . .
H22C H 0.581929 -0.224889 0.860239 0.119 Uiso 1 1 calc R U . . .
C23 C 0.6903(5) -0.2363(4) 0.8114(2) 0.083(3) Uani 1 1 d . . . . .
H23A H 0.658825 -0.282696 0.813089 0.124 Uiso 1 1 calc R U . . .
H23B H 0.736629 -0.242170 0.825321 0.124 Uiso 1 1 calc R U . . .
H23C H 0.705287 -0.227990 0.787895 0.124 Uiso 1 1 calc R U . . .
C24 C 0.7559(3) 0.1180(3) 0.83790(13) 0.0238(13) Uani 1 1 d . . . . .
C25 C 0.7674(3) 0.1894(3) 0.82295(14) 0.0280(14) Uani 1 1 d . . . . .
C26 C 0.8334(4) 0.2288(3) 0.83162(16) 0.0379(16) Uani 1 1 d . . . . .
H26 H 0.842736 0.277600 0.821836 0.045 Uiso 1 1 calc R U . . .
C27 C 0.8861(4) 0.1992(4) 0.85412(17) 0.0437(18) Uani 1 1 d . . . . .
H27 H 0.930521 0.227823 0.860161 0.052 Uiso 1 1 calc R U . . .
C28 C 0.8736(3) 0.1272(3) 0.86783(16) 0.0386(17) Uani 1 1 d . . . . .
H28 H 0.910712 0.105920 0.882704 0.046 Uiso 1 1 calc R U . . .
C29 C 0.8078(3) 0.0859(3) 0.86022(15) 0.0302(15) Uani 1 1 d . . . . .
C30 C 0.7100(4) 0.2235(3) 0.79840(15) 0.0349(15) Uani 1 1 d . . . . .
H30 H 0.677177 0.180926 0.789518 0.042 Uiso 1 1 calc R U . . .
C31 C 0.6579(4) 0.2797(5) 0.81674(18) 0.081(3) Uani 1 1 d . . . . .
H31A H 0.629004 0.252662 0.834306 0.121 Uiso 1 1 calc R U . . .
H31B H 0.621848 0.302779 0.800663 0.121 Uiso 1 1 calc R U . . .
H31C H 0.689283 0.320059 0.827091 0.121 Uiso 1 1 calc R U . . .
C32 C 0.7489(4) 0.2619(5) 0.76875(18) 0.081(3) Uani 1 1 d . . . . .
H32A H 0.775675 0.308096 0.776479 0.121 Uiso 1 1 calc R U . . .
H32B H 0.710047 0.276008 0.751924 0.121 Uiso 1 1 calc R U . . .
H32C H 0.786093 0.226506 0.758634 0.121 Uiso 1 1 calc R U . . .
C33 C 0.7964(4) 0.0067(3) 0.87449(14) 0.0379(16) Uani 1 1 d . . . . .
H33 H 0.740249 -0.005518 0.872886 0.045 Uiso 1 1 calc R U . . .
C34 C 0.8190(4) 0.0005(4) 0.91141(15) 0.055(2) Uani 1 1 d . . . . .
H34A H 0.875015 0.005642 0.913543 0.082 Uiso 1 1 calc R U . . .
H34B H 0.802960 -0.049469 0.920230 0.082 Uiso 1 1 calc R U . . .
H34C H 0.793717 0.041312 0.924251 0.082 Uiso 1 1 calc R U . . .
C35 C 0.8393(4) -0.0521(3) 0.85317(16) 0.0469(18) Uani 1 1 d . . . . .
H35A H 0.822109 -0.048421 0.829696 0.070 Uiso 1 1 calc R U . . .
H35B H 0.828697 -0.103722 0.861752 0.070 Uiso 1 1 calc R U . . .
H35C H 0.894782 -0.042064 0.854348 0.070 Uiso 1 1 calc R U . . .
C36 C 0.7304(3) -0.0111(3) 0.61138(14) 0.0312(15) Uani 1 1 d . . . . .
H36 H 0.699926 -0.021361 0.592028 0.037 Uiso 1 1 calc R U . . .
C37 C 0.8043(3) 0.0104(3) 0.61083(14) 0.0330(15) Uani 1 1 d . . . . .
H37 H 0.834508 0.017581 0.591101 0.040 Uiso 1 1 calc R U . . .
C38 C 0.6259(3) -0.0304(3) 0.65251(14) 0.0270(14) Uani 1 1 d . . . . .
C39 C 0.6054(3) -0.0994(3) 0.66782(14) 0.0283(14) Uani 1 1 d . . . . .
C40 C 0.5277(4) -0.1126(3) 0.67363(15) 0.0353(16) Uani 1 1 d . . . . .
H40 H 0.512206 -0.158323 0.684696 0.042 Uiso 1 1 calc R U . . .
C41 C 0.4732(3) -0.0608(3) 0.66366(15) 0.0367(16) Uani 1 1 d . . . . .
H41 H 0.420205 -0.072076 0.666792 0.044 Uiso 1 1 calc R U . . .
C42 C 0.4946(3) 0.0076(3) 0.64913(14) 0.0351(15) Uani 1 1 d . . . . .
H42 H 0.456091 0.043545 0.642785 0.042 Uiso 1 1 calc R U . . .
C43 C 0.5719(3) 0.0249(3) 0.64361(14) 0.0301(15) Uani 1 1 d . . . . .
C44 C 0.6656(4) -0.1589(3) 0.67738(15) 0.0352(16) Uani 1 1 d . . . . .
H44 H 0.713058 -0.129942 0.683797 0.042 Uiso 1 1 calc R U . . .
C45 C 0.6865(5) -0.2074(5) 0.6476(2) 0.109(4) Uani 1 1 d . U . . .
H45A H 0.644793 -0.243655 0.642983 0.164 Uiso 1 1 calc R U . . .
H45B H 0.733973 -0.235711 0.652531 0.164 Uiso 1 1 calc R U . . .
H45C H 0.694611 -0.174536 0.627905 0.164 Uiso 1 1 calc R U . . .
C46 C 0.6441(5) -0.2063(5) 0.7071(2) 0.099(4) Uani 1 1 d . . . . .
H46A H 0.627336 -0.172743 0.725528 0.149 Uiso 1 1 calc R U . . .
H46B H 0.688811 -0.236244 0.714443 0.149 Uiso 1 1 calc R U . . .
H46C H 0.602076 -0.241029 0.700974 0.149 Uiso 1 1 calc R U . . .
C47 C 0.5940(4) 0.1030(3) 0.63013(16) 0.0390(17) Uani 1 1 d . . . . .
H47 H 0.650840 0.102577 0.626093 0.047 Uiso 1 1 calc R U . . .
C48 C 0.5778(6) 0.1638(4) 0.6559(2) 0.092(3) Uani 1 1 d . . . . .
H48A H 0.522570 0.164650 0.660925 0.138 Uiso 1 1 calc R U . . .
H48B H 0.593562 0.213830 0.647010 0.138 Uiso 1 1 calc R U . . .
H48C H 0.606700 0.152697 0.676530 0.138 Uiso 1 1 calc R U . . .
C49 C 0.5552(5) 0.1207(4) 0.5967(2) 0.089(3) Uani 1 1 d . . . . .
H49A H 0.565546 0.079085 0.580753 0.133 Uiso 1 1 calc R U . . .
H49B H 0.575549 0.168867 0.587703 0.133 Uiso 1 1 calc R U . . .
H49C H 0.499552 0.125431 0.600177 0.133 Uiso 1 1 calc R U . . .
C50 C 0.9040(3) 0.0521(3) 0.65145(13) 0.0275(14) Uani 1 1 d . . . . .
C51 C 0.9657(3) 0.0034(4) 0.65783(15) 0.0372(15) Uani 1 1 d . . . . .
C52 C 1.0356(4) 0.0362(4) 0.66478(17) 0.054(2) Uani 1 1 d . . . . .
H52 H 1.078640 0.003995 0.669001 0.065 Uiso 1 1 calc R U . . .
C53 C 1.0455(4) 0.1143(5) 0.66585(18) 0.056(2) Uani 1 1 d . . . . .
H53 H 1.094808 0.135519 0.670329 0.068 Uiso 1 1 calc R U . . .
C54 C 0.9835(4) 0.1613(4) 0.66040(16) 0.0483(19) Uani 1 1 d . . . . .
H54 H 0.990092 0.215259 0.661702 0.058 Uiso 1 1 calc R U . . .
C55 C 0.9114(4) 0.1317(3) 0.65302(15) 0.0343(16) Uani 1 1 d . . . . .
C56 C 0.9550(4) -0.0825(4) 0.65694(18) 0.052(2) Uani 1 1 d . . . . .
H56 H 0.900522 -0.093814 0.663416 0.062 Uiso 1 1 calc R U . . .
C57 C 1.0076(5) -0.1231(4) 0.68202(18) 0.075(3) Uani 1 1 d . . . . .
H57A H 1.060814 -0.121400 0.673809 0.113 Uiso 1 1 calc R U . . .
H57B H 0.991353 -0.176646 0.684402 0.113 Uiso 1 1 calc R U . . .
H57C H 1.004483 -0.097512 0.703962 0.113 Uiso 1 1 calc R U . . .
C58 C 0.9682(5) -0.1141(4) 0.62161(19) 0.070(2) Uani 1 1 d . . . . .
H58A H 0.933478 -0.088443 0.605733 0.105 Uiso 1 1 calc R U . . .
H58B H 0.957864 -0.169300 0.621490 0.105 Uiso 1 1 calc R U . . .
H58C H 1.021693 -0.104876 0.614895 0.105 Uiso 1 1 calc R U . . .
C59 C 0.8425(4) 0.1834(3) 0.64795(17) 0.050(2) Uani 1 1 d D . . . .
H59 H 0.796139 0.150555 0.651765 0.060 Uiso 0.49(3) 1 calc R U P A 1
H59A H 0.801445 0.152873 0.636470 0.060 Uiso 0.51(3) 1 calc R U P A 2
C60 C 0.8398(15) 0.2460(11) 0.6755(4) 0.051(6) Uani 0.49(3) 1 d D U P A 1
H60A H 0.860034 0.225247 0.696676 0.077 Uiso 0.49(3) 1 calc R U P A 1
H60B H 0.786494 0.262745 0.678814 0.077 Uiso 0.49(3) 1 calc R U P A 1
H60C H 0.871302 0.289833 0.668461 0.077 Uiso 0.49(3) 1 calc R U P A 1
C61 C 0.8326(15) 0.2179(12) 0.6134(3) 0.059(6) Uani 0.49(3) 1 d D U P A 1
H61A H 0.876333 0.251558 0.608414 0.088 Uiso 0.49(3) 1 calc R U P A 1
H61B H 0.784780 0.247718 0.612700 0.088 Uiso 0.49(3) 1 calc R U P A 1
H61C H 0.830213 0.176901 0.596531 0.088 Uiso 0.49(3) 1 calc R U P A 1
C60A C 0.8099(14) 0.2130(16) 0.6805(4) 0.072(7) Uani 0.51(3) 1 d D U P A 2
H60D H 0.795488 0.169695 0.694945 0.108 Uiso 0.51(3) 1 calc R U P A 2
H60E H 0.764301 0.244297 0.675864 0.108 Uiso 0.51(3) 1 calc R U P A 2
H60F H 0.848716 0.244264 0.692049 0.108 Uiso 0.51(3) 1 calc R U P A 2
C61A C 0.8671(15) 0.2482(14) 0.6239(8) 0.094(9) Uani 0.51(3) 1 d D U P A 2
H61D H 0.903112 0.282405 0.635491 0.141 Uiso 0.51(3) 1 calc R U P A 2
H61E H 0.821538 0.277274 0.616856 0.141 Uiso 0.51(3) 1 calc R U P A 2
H61F H 0.892152 0.226094 0.604010 0.141 Uiso 0.51(3) 1 calc R U P A 2
B4 B 0.8505(4) -0.0084(4) 0.75272(17) 0.0324(17) Uani 1 1 d . . . . .
B6 B 0.6723(4) 0.0217(4) 0.80414(16) 0.0264(16) Uani 1 1 d . . . . .
B5 B 0.7676(4) 0.0046(4) 0.66597(16) 0.0252(15) Uani 1 1 d . . . . .
Si1 Si 0.70240(9) 0.46914(8) 0.51066(4) 0.0267(4) Uani 1 1 d . . . . .
Si2 Si 0.79310(9) 0.55125(8) 0.50756(4) 0.0255(4) Uani 1 1 d . . . . .
N5 N 0.6030(3) 0.3270(2) 0.51822(11) 0.0267(12) Uani 1 1 d . . . . .
N6 N 0.5834(3) 0.4077(2) 0.56205(12) 0.0278(12) Uani 1 1 d . . . . .
N7 N 0.9337(3) 0.6086(2) 0.54885(11) 0.0263(11) Uani 1 1 d . . . . .
N8 N 0.8989(3) 0.6890(2) 0.50728(11) 0.0244(11) Uani 1 1 d . . . . .
C1 C 0.7475(3) 0.4987(3) 0.43001(14) 0.0306(14) Uani 1 1 d . . . . .
C63 C 0.7829(4) 0.4362(4) 0.41391(16) 0.0384(16) Uani 1 1 d . . . . .
C64 C 0.7845(4) 0.4335(4) 0.37891(16) 0.0465(18) Uani 1 1 d . . . . .
H64 H 0.807897 0.390622 0.368274 0.056 Uiso 1 1 calc R U . . .
C65 C 0.7536(4) 0.4903(5) 0.35894(17) 0.053(2) Uani 1 1 d . . . . .
C66 C 0.7187(4) 0.5519(4) 0.37506(17) 0.0484(19) Uani 1 1 d . . . . .
H66 H 0.696598 0.591703 0.361911 0.058 Uiso 1 1 calc R U . . .
C67 C 0.7154(3) 0.5565(3) 0.41025(15) 0.0345(15) Uani 1 1 d . . . . .
C68 C 0.8180(4) 0.3730(3) 0.43414(16) 0.0474(19) Uani 1 1 d . . . . .
H68A H 0.862711 0.392694 0.446465 0.071 Uiso 1 1 calc R U . . .
H68B H 0.834279 0.331660 0.419045 0.071 Uiso 1 1 calc R U . . .
H68C H 0.779913 0.353336 0.450197 0.071 Uiso 1 1 calc R U . . .
C69 C 0.7566(4) 0.4862(5) 0.32088(15) 0.077(3) Uani 1 1 d . . . . .
H69A H 0.800608 0.454755 0.313968 0.115 Uiso 1 1 calc R U . . .
H69B H 0.762215 0.537949 0.311624 0.115 Uiso 1 1 calc R U . . .
H69C H 0.708912 0.463163 0.312388 0.115 Uiso 1 1 calc R U . . .
C70 C 0.6753(4) 0.6230(4) 0.42642(16) 0.0474(19) Uani 1 1 d . . . . .
H70A H 0.627702 0.605261 0.437129 0.071 Uiso 1 1 calc R U . . .
H70B H 0.662997 0.661393 0.409215 0.071 Uiso 1 1 calc R U . . .
H70C H 0.709059 0.645838 0.443484 0.071 Uiso 1 1 calc R U . . .
C71 C 0.5465(3) 0.2969(3) 0.53935(15) 0.0340(16) Uani 1 1 d . . . . .
H71 H 0.520148 0.249847 0.535958 0.041 Uiso 1 1 calc R U . . .
C72 C 0.5355(3) 0.3447(3) 0.56510(16) 0.0356(16) Uani 1 1 d . . . . .
H72 H 0.499931 0.336702 0.582954 0.043 Uiso 1 1 calc R U . . .
C73 C 0.6247(3) 0.2922(3) 0.48712(15) 0.0264(14) Uani 1 1 d . . . . .
C74 C 0.6768(4) 0.2313(3) 0.48788(17) 0.0360(16) Uani 1 1 d . . . . .
C75 C 0.6958(4) 0.1986(4) 0.45750(19) 0.0502(19) Uani 1 1 d . . . . .
H75 H 0.731280 0.157213 0.457041 0.060 Uiso 1 1 calc R U . . .
C76 C 0.6645(5) 0.2243(4) 0.42778(18) 0.056(2) Uani 1 1 d . . . . .
H76 H 0.677900 0.199680 0.407250 0.067 Uiso 1 1 calc R U . . .
C77 C 0.6138(4) 0.2858(4) 0.42722(17) 0.0476(19) Uani 1 1 d . . . . .
H77 H 0.593617 0.303667 0.406384 0.057 Uiso 1 1 calc R U . . .
C78 C 0.5925(3) 0.3211(3) 0.45718(15) 0.0333(15) Uani 1 1 d . . . . .
C79 C 0.7155(4) 0.2083(3) 0.52046(17) 0.0418(17) Uani 1 1 d . . . . .
H79 H 0.680161 0.221209 0.539538 0.050 Uiso 1 1 calc R U . . .
C80 C 0.7351(4) 0.1235(3) 0.52267(18) 0.061(2) Uani 1 1 d . . . . .
H80A H 0.688056 0.093113 0.519962 0.091 Uiso 1 1 calc R U . . .
H80B H 0.758209 0.112516 0.544694 0.091 Uiso 1 1 calc R U . . .
H80C H 0.771701 0.110231 0.504794 0.091 Uiso 1 1 calc R U . . .
C81 C 0.7887(4) 0.2560(4) 0.52422(19) 0.062(2) Uani 1 1 d . . . . .
H81A H 0.824208 0.243939 0.505765 0.093 Uiso 1 1 calc R U . . .
H81B H 0.813339 0.244154 0.545831 0.093 Uiso 1 1 calc R U . . .
H81C H 0.775550 0.310599 0.523481 0.093 Uiso 1 1 calc R U . . .
C82 C 0.5376(4) 0.3882(4) 0.45724(15) 0.0405(17) Uani 1 1 d . . . . .
H82 H 0.553324 0.422630 0.476184 0.049 Uiso 1 1 calc R U . . .
C83 C 0.4560(4) 0.3623(4) 0.46441(19) 0.072(3) Uani 1 1 d . . . . .
H83A H 0.437854 0.329752 0.445912 0.108 Uiso 1 1 calc R U . . .
H83B H 0.422422 0.407199 0.466434 0.108 Uiso 1 1 calc R U . . .
H83C H 0.454920 0.333178 0.485533 0.108 Uiso 1 1 calc R U . . .
C84 C 0.5398(4) 0.4352(4) 0.42551(16) 0.054(2) Uani 1 1 d . . . . .
H84A H 0.593421 0.445423 0.419307 0.081 Uiso 1 1 calc R U . . .
H84B H 0.512926 0.483890 0.429280 0.081 Uiso 1 1 calc R U . . .
H84C H 0.514369 0.407065 0.407258 0.081 Uiso 1 1 calc R U . . .
C85 C 0.5761(3) 0.4758(3) 0.58183(15) 0.0322(15) Uani 1 1 d . . . . .
C86 C 0.6208(3) 0.4852(4) 0.61042(16) 0.0364(16) Uani 1 1 d . . . . .
C87 C 0.6157(4) 0.5555(4) 0.62718(17) 0.0475(19) Uani 1 1 d . . . . .
H87 H 0.645491 0.564117 0.646904 0.057 Uiso 1 1 calc R U . . .
C88 C 0.5683(4) 0.6119(4) 0.6155(2) 0.055(2) Uani 1 1 d . . . . .
H88 H 0.567038 0.660009 0.626701 0.066 Uiso 1 1 calc R U . . .
C89 C 0.5230(4) 0.6006(3) 0.58812(19) 0.0469(19) Uani 1 1 d . . . . .
H89 H 0.488962 0.640082 0.581082 0.056 Uiso 1 1 calc R U . . .
C90 C 0.5254(4) 0.5327(3) 0.57026(16) 0.0363(16) Uani 1 1 d . . . . .
C91 C 0.6713(4) 0.4213(4) 0.62359(17) 0.0500(19) Uani 1 1 d . . . . .
H91 H 0.663651 0.378149 0.607329 0.060 Uiso 1 1 calc R U . . .
C92 C 0.6453(4) 0.3907(4) 0.65633(19) 0.068(2) Uani 1 1 d . . . . .
H92A H 0.654220 0.428962 0.673973 0.102 Uiso 1 1 calc R U . . .
H92B H 0.674251 0.343959 0.661633 0.102 Uiso 1 1 calc R U . . .
H92C H 0.590260 0.378692 0.655143 0.102 Uiso 1 1 calc R U . . .
C93 C 0.7547(4) 0.4402(5) 0.6211(2) 0.088(3) Uani 1 1 d . . . . .
H93A H 0.768682 0.447722 0.597434 0.132 Uiso 1 1 calc R U . . .
H93B H 0.785158 0.398125 0.630595 0.132 Uiso 1 1 calc R U . . .
H93C H 0.765150 0.487345 0.633787 0.132 Uiso 1 1 calc R U . . .
C94 C 0.4751(4) 0.5199(4) 0.53985(15) 0.0427(17) Uani 1 1 d . . . . .
H94 H 0.491076 0.470438 0.529209 0.051 Uiso 1 1 calc R U . . .
C95 C 0.3905(4) 0.5123(4) 0.55029(17) 0.057(2) Uani 1 1 d . . . . .
H95A H 0.385279 0.471245 0.566973 0.085 Uiso 1 1 calc R U . . .
H95B H 0.359159 0.500192 0.530436 0.085 Uiso 1 1 calc R U . . .
H95C H 0.372807 0.560764 0.560134 0.085 Uiso 1 1 calc R U . . .
C96 C 0.4859(4) 0.5837(4) 0.51355(19) 0.076(3) Uani 1 1 d . . . . .
H96A H 0.467950 0.632513 0.522928 0.114 Uiso 1 1 calc R U . . .
H96B H 0.456044 0.571423 0.493292 0.114 Uiso 1 1 calc R U . . .
H96C H 0.540539 0.587909 0.507671 0.114 Uiso 1 1 calc R U . . .
C97 C 0.9647(3) 0.7176(3) 0.52347(14) 0.0306(15) Uani 1 1 d . . . . .
H97 H 0.990805 0.763631 0.517752 0.037 Uiso 1 1 calc R U . . .
C98 C 0.9844(3) 0.6700(3) 0.54806(15) 0.0316(15) Uani 1 1 d . . . . .
H98 H 1.026811 0.676947 0.562880 0.038 Uiso 1 1 calc R U . . .
C99 C 0.8655(3) 0.7237(3) 0.47783(14) 0.0252(14) Uani 1 1 d . . . . .
C100 C 0.8971(3) 0.7060(3) 0.44658(14) 0.0277(14) Uani 1 1 d . . . . .
C101 C 0.8618(4) 0.7370(4) 0.41863(16) 0.0401(17) Uani 1 1 d . . . . .
H101 H 0.881777 0.725942 0.396878 0.048 Uiso 1 1 calc R U . . .
C102 C 0.7981(4) 0.7838(3) 0.42151(17) 0.0440(18) Uani 1 1 d . . . . .
H102 H 0.774482 0.803950 0.401817 0.053 Uiso 1 1 calc R U . . .
C103 C 0.7688(4) 0.8012(3) 0.45258(18) 0.0432(18) Uani 1 1 d . . . . .
H103 H 0.725521 0.834242 0.454239 0.052 Uiso 1 1 calc R U . . .
C104 C 0.8012(3) 0.7714(3) 0.48170(15) 0.0310(15) Uani 1 1 d . . . . .
C105 C 0.9655(4) 0.6520(3) 0.44284(15) 0.0325(15) Uani 1 1 d . . . . .
H105 H 0.990335 0.646507 0.465454 0.039 Uiso 1 1 calc R U . . .
C106 C 0.9375(4) 0.5729(3) 0.43178(17) 0.0500(19) Uani 1 1 d . . . . .
H10A H 0.902887 0.551837 0.448978 0.075 Uiso 1 1 calc R U . . .
H10B H 0.981758 0.538666 0.428930 0.075 Uiso 1 1 calc R U . . .
H10C H 0.909783 0.577320 0.410337 0.075 Uiso 1 1 calc R U . . .
C107 C 1.0256(4) 0.6818(4) 0.41843(17) 0.0474(18) Uani 1 1 d . . . . .
H10D H 1.003241 0.685148 0.395790 0.071 Uiso 1 1 calc R U . . .
H10E H 1.069665 0.646715 0.418066 0.071 Uiso 1 1 calc R U . . .
H10F H 1.042710 0.732696 0.425651 0.071 Uiso 1 1 calc R U . . .
C108 C 0.7671(4) 0.7898(3) 0.51591(17) 0.0474(18) Uani 1 1 d . . . . .
H108 H 0.801314 0.766562 0.533446 0.057 Uiso 1 1 calc R U . . .
C109 C 0.6883(5) 0.7538(4) 0.5194(2) 0.083(3) Uani 1 1 d . . . . .
H10G H 0.652686 0.777859 0.503437 0.124 Uiso 1 1 calc R U . . .
H10H H 0.669334 0.761395 0.542453 0.124 Uiso 1 1 calc R U . . .
H10I H 0.691718 0.698792 0.514647 0.124 Uiso 1 1 calc R U . . .
C110 C 0.7632(5) 0.8745(4) 0.5225(2) 0.090(3) Uani 1 1 d . . . . .
H11A H 0.815044 0.896381 0.521234 0.136 Uiso 1 1 calc R U . . .
H11B H 0.741620 0.883497 0.544949 0.136 Uiso 1 1 calc R U . . .
H11C H 0.730242 0.898742 0.505476 0.136 Uiso 1 1 calc R U . . .
C111 C 0.9422(3) 0.5472(4) 0.57305(16) 0.0354(16) Uani 1 1 d . . . . .
C112 C 0.9653(3) 0.4754(4) 0.56128(18) 0.0416(18) Uani 1 1 d . . . . .
C113 C 0.9741(4) 0.4180(4) 0.5855(2) 0.060(2) Uani 1 1 d . . . . .
H113 H 0.988978 0.368125 0.578457 0.072 Uiso 1 1 calc R U . . .
C114 C 0.9621(4) 0.4315(5) 0.6188(2) 0.069(3) Uani 1 1 d . . . . .
H114 H 0.969554 0.391517 0.634680 0.083 Uiso 1 1 calc R U . . .
C115 C 0.9393(4) 0.5027(5) 0.62950(18) 0.057(2) Uani 1 1 d . . . . .
H115 H 0.931720 0.511481 0.652898 0.068 Uiso 1 1 calc R U . . .
C116 C 0.9270(3) 0.5623(4) 0.60674(17) 0.0393(17) Uani 1 1 d . . . . .
C117 C 0.9823(4) 0.4619(3) 0.52417(18) 0.050(2) Uani 1 1 d . . . . .
H117 H 0.942186 0.489955 0.510966 0.060 Uiso 1 1 calc R U . . .
C118 C 1.0599(4) 0.4949(4) 0.51415(17) 0.0565(19) Uani 1 1 d . . . . .
H11D H 1.063154 0.548317 0.521580 0.085 Uiso 1 1 calc R U . . .
H11E H 1.065569 0.492480 0.489592 0.085 Uiso 1 1 calc R U . . .
H11F H 1.101072 0.465061 0.524817 0.085 Uiso 1 1 calc R U . . .
C119 C 0.9776(5) 0.3770(4) 0.5139(2) 0.085(3) Uani 1 1 d . . . . .
H11G H 1.019488 0.348435 0.524655 0.128 Uiso 1 1 calc R U . . .
H11H H 0.982285 0.372653 0.489312 0.128 Uiso 1 1 calc R U . . .
H11I H 0.927994 0.355726 0.521053 0.128 Uiso 1 1 calc R U . . .
C120 C 0.8969(4) 0.6392(4) 0.61779(16) 0.0470(19) Uani 1 1 d . . . . .
H120 H 0.929221 0.679023 0.606472 0.056 Uiso 1 1 calc R U . . .
C121 C 0.9016(4) 0.6540(5) 0.65580(17) 0.077(3) Uani 1 1 d . . . . .
H12A H 0.865129 0.620492 0.667557 0.116 Uiso 1 1 calc R U . . .
H12B H 0.888745 0.707635 0.660420 0.116 Uiso 1 1 calc R U . . .
H12C H 0.953964 0.643289 0.663743 0.116 Uiso 1 1 calc R U . . .
C122 C 0.8138(4) 0.6520(4) 0.60641(17) 0.064(2) Uani 1 1 d . . . . .
H12D H 0.808825 0.638222 0.582551 0.096 Uiso 1 1 calc R U . . .
H12E H 0.800135 0.705989 0.609466 0.096 Uiso 1 1 calc R U . . .
H12F H 0.779272 0.619876 0.619905 0.096 Uiso 1 1 calc R U . . .
B1 B 0.7452(4) 0.5041(4) 0.46902(17) 0.0274(15) Uani 1 1 d . . . . .
B3 B 0.6276(4) 0.3984(4) 0.53219(17) 0.0266(16) Uani 1 1 d . . . . .
B2 B 0.8780(4) 0.6190(4) 0.52287(16) 0.0240(15) Uani 1 1 d . . . . .

loop_
_atom_site_aniso_label
_atom_site_aniso_U_11
_atom_site_aniso_U_22
_atom_site_aniso_U_33
_atom_site_aniso_U_23
_atom_site_aniso_U_13
_atom_site_aniso_U_12
Si3 0.0268(9) 0.0430(10) 0.0242(10) 0.0000(8) 0.0018(7) 0.0010(8)
Si4 0.0249(9) 0.0410(10) 0.0241(10) -0.0005(8) 0.0014(7) -0.0001(8)
N1 0.024(3) 0.033(3) 0.021(3) -0.007(2) 0.001(2) -0.004(2)
N2 0.022(3) 0.029(3) 0.026(3) 0.002(2) -0.004(2) -0.002(2)
N3 0.025(3) 0.032(3) 0.019(3) -0.001(2) 0.000(2) 0.000(2)
N4 0.026(3) 0.028(3) 0.021(3) -0.001(2) 0.002(2) 0.001(2)
C62 0.032(4) 0.060(4) 0.024(4) -0.003(3) -0.003(3) 0.011(4)
C2 0.028(4) 0.070(5) 0.034(4) -0.013(4) -0.001(3) 0.001(4)
C3 0.034(4) 0.101(7) 0.039(5) -0.019(4) -0.002(3) -0.005(4)
C4 0.032(4) 0.113(7) 0.045(5) -0.028(5) -0.005(4) 0.017(5)
C5 0.051(5) 0.092(6) 0.045(5) -0.009(4) -0.012(4) 0.030(5)
C6 0.039(4) 0.071(5) 0.036(5) -0.005(4) 0.001(3) 0.016(4)
C7 0.043(5) 0.069(5) 0.062(5) 0.001(4) -0.008(4) -0.016(4)
C8 0.032(5) 0.178(10) 0.085(7) -0.039(7) -0.021(4) 0.030(6)
C9 0.070(6) 0.055(5) 0.083(7) 0.004(4) -0.008(5) 0.018(5)
C10 0.026(3) 0.040(4) 0.019(3) -0.002(3) 0.003(3) -0.006(3)
C11 0.024(3) 0.040(4) 0.025(4) -0.001(3) 0.008(3) -0.002(3)
C12 0.031(4) 0.037(4) 0.019(4) -0.006(3) 0.006(3) -0.011(3)
C13 0.026(3) 0.042(4) 0.030(4) -0.010(3) 0.000(3) -0.008(3)
C14 0.038(4) 0.055(4) 0.035(4) -0.010(3) -0.006(3) -0.013(4)
C15 0.049(5) 0.054(5) 0.038(5) -0.014(4) 0.003(4) -0.016(4)
C16 0.044(4) 0.037(4) 0.044(5) -0.003(3) 0.003(4) -0.012(3)
C17 0.035(4) 0.038(4) 0.025(4) -0.003(3) 0.001(3) -0.013(3)
C18 0.034(4) 0.049(4) 0.044(4) -0.010(3) -0.007(3) 0.000(3)
C19 0.039(5) 0.080(6) 0.087(6) 0.012(5) -0.013(4) 0.006(4)
C20 0.057(5) 0.051(4) 0.051(5) 0.011(4) -0.010(4) -0.002(4)
C21 0.039(4) 0.041(4) 0.042(5) 0.008(3) -0.003(3) 0.001(3)
C22 0.072(6) 0.125(8) 0.041(5) 0.025(5) -0.008(4) -0.008(6)
C23 0.086(7) 0.083(6) 0.078(7) -0.014(5) -0.019(5) 0.045(5)
C24 0.020(3) 0.033(3) 0.019(3) -0.007(3) 0.001(3) -0.001(3)
C25 0.031(4) 0.028(3) 0.025(4) 0.001(3) 0.000(3) 0.003(3)
C26 0.033(4) 0.033(4) 0.048(5) -0.001(3) -0.001(3) -0.006(3)
C27 0.028(4) 0.048(4) 0.055(5) -0.018(4) -0.007(3) -0.010(3)
C28 0.027(4) 0.043(4) 0.046(4) -0.002(3) -0.015(3) 0.004(3)
C29 0.027(4) 0.035(3) 0.028(4) -0.003(3) -0.005(3) 0.005(3)
C30 0.037(4) 0.040(4) 0.028(4) 0.004(3) -0.001(3) 0.005(3)
C31 0.073(6) 0.116(7) 0.054(6) -0.012(5) -0.013(5) 0.070(6)
C32 0.072(6) 0.116(7) 0.054(6) 0.054(5) 0.009(5) 0.023(5)
C33 0.042(4) 0.038(4) 0.033(4) 0.010(3) -0.011(3) 0.005(3)
C34 0.086(6) 0.039(4) 0.039(4) 0.006(4) -0.005(4) 0.017(4)
C35 0.062(5) 0.037(4) 0.042(5) 0.001(3) -0.010(4) 0.003(4)
C36 0.039(4) 0.040(4) 0.014(3) -0.006(3) 0.001(3) -0.004(3)
C37 0.040(4) 0.044(4) 0.015(3) -0.002(3) 0.011(3) -0.002(3)
C38 0.026(3) 0.036(3) 0.019(3) -0.004(3) 0.000(3) -0.003(3)
C39 0.027(3) 0.032(3) 0.025(4) -0.005(3) 0.000(3) -0.001(3)
C40 0.038(4) 0.035(4) 0.033(4) -0.003(3) 0.005(3) -0.006(3)
C41 0.025(4) 0.046(4) 0.039(4) -0.003(3) 0.002(3) -0.008(3)
C42 0.034(4) 0.040(4) 0.032(4) -0.002(3) -0.010(3) 0.005(3)
C43 0.033(4) 0.036(4) 0.022(4) -0.006(3) 0.000(3) 0.001(3)
C44 0.036(4) 0.030(3) 0.040(4) 0.001(3) 0.000(3) 0.001(3)
C45 0.129(9) 0.108(7) 0.091(7) -0.057(6) -0.041(6) 0.085(7)
C46 0.079(7) 0.107(7) 0.112(8) 0.073(6) 0.036(6) 0.045(6)
C47 0.044(4) 0.030(3) 0.044(4) 0.004(3) -0.001(3) -0.005(3)
C48 0.148(9) 0.031(4) 0.097(7) -0.009(5) 0.042(7) -0.014(5)
C49 0.108(8) 0.073(6) 0.086(7) 0.042(5) -0.049(6) -0.027(6)
C50 0.028(3) 0.038(4) 0.016(3) -0.002(3) 0.005(3) -0.001(3)
C51 0.027(4) 0.049(4) 0.035(4) 0.005(3) 0.011(3) 0.005(3)
C52 0.031(4) 0.077(6) 0.054(5) 0.006(4) 0.006(4) 0.010(4)
C53 0.031(4) 0.085(6) 0.053(5) -0.004(4) 0.001(4) -0.017(4)
C54 0.054(5) 0.047(4) 0.044(5) -0.006(4) 0.008(4) -0.019(4)
C55 0.040(4) 0.036(4) 0.027(4) -0.003(3) 0.004(3) -0.008(3)
C56 0.049(5) 0.050(4) 0.057(5) 0.009(4) 0.018(4) 0.017(4)
C57 0.099(7) 0.067(5) 0.059(6) 0.012(4) 0.012(5) 0.048(5)
C58 0.095(7) 0.041(4) 0.074(6) -0.001(4) -0.005(5) 0.004(5)
C59 0.054(5) 0.031(4) 0.064(6) 0.000(4) -0.001(4) 0.001(3)
C60 0.077(15) 0.054(11) 0.022(9) 0.020(8) 0.022(8) 0.034(10)
C61 0.090(15) 0.057(11) 0.029(10) -0.001(8) -0.035(9) 0.017(10)
C60A 0.068(14) 0.079(14) 0.069(13) 0.017(10) 0.028(10) 0.029(12)
C61A 0.123(18) 0.087(15) 0.072(16) 0.026(13) -0.009(13) 0.051(13)
B4 0.031(4) 0.039(4) 0.028(4) 0.000(4) 0.002(3) 0.000(4)
B6 0.026(4) 0.037(4) 0.017(4) 0.001(3) -0.004(3) -0.002(3)
B5 0.027(4) 0.029(4) 0.019(4) 0.001(3) 0.007(3) 0.001(3)
Si1 0.0246(9) 0.0294(8) 0.0262(10) 0.0009(8) 0.0022(8) -0.0043(7)
Si2 0.0250(9) 0.0285(8) 0.0231(9) 0.0002(7) -0.0023(8) -0.0040(7)
N5 0.025(3) 0.025(3) 0.029(3) 0.006(2) 0.002(2) -0.002(2)
N6 0.023(3) 0.024(3) 0.036(3) 0.001(2) 0.005(2) 0.002(2)
N7 0.025(3) 0.030(3) 0.024(3) 0.000(2) 0.000(2) -0.006(2)
N8 0.025(3) 0.029(3) 0.020(3) -0.001(2) -0.001(2) -0.005(2)
C1 0.026(3) 0.039(4) 0.027(4) -0.007(3) 0.001(3) -0.017(3)
C63 0.032(4) 0.051(4) 0.033(4) 0.000(3) 0.005(3) -0.016(3)
C64 0.038(4) 0.073(5) 0.029(4) -0.020(4) 0.013(3) -0.017(4)
C65 0.041(4) 0.091(6) 0.027(4) -0.003(4) 0.006(3) -0.033(4)
C66 0.036(4) 0.075(5) 0.034(5) 0.015(4) -0.006(3) -0.024(4)
C67 0.030(4) 0.045(4) 0.029(4) 0.003(3) -0.002(3) -0.015(3)
C68 0.053(5) 0.045(4) 0.044(5) -0.008(4) 0.006(4) 0.000(4)
C69 0.071(6) 0.136(8) 0.023(4) -0.012(5) 0.005(4) -0.040(6)
C70 0.051(5) 0.054(4) 0.037(4) 0.014(4) -0.011(4) -0.010(4)
C71 0.037(4) 0.030(3) 0.035(4) 0.010(3) 0.007(3) -0.009(3)
C72 0.030(4) 0.037(4) 0.040(4) 0.011(3) 0.015(3) 0.001(3)
C73 0.029(3) 0.026(3) 0.025(4) -0.002(3) 0.004(3) -0.010(3)
C74 0.040(4) 0.030(3) 0.038(4) -0.003(3) 0.004(3) -0.001(3)
C75 0.059(5) 0.039(4) 0.052(5) -0.008(4) 0.008(4) 0.003(4)
C76 0.081(6) 0.047(4) 0.040(5) -0.014(4) 0.001(4) -0.009(4)
C77 0.062(5) 0.049(4) 0.033(5) -0.001(4) -0.013(4) -0.010(4)
C78 0.034(4) 0.036(4) 0.030(4) 0.000(3) -0.006(3) -0.011(3)
C79 0.037(4) 0.038(4) 0.051(5) 0.002(3) -0.006(4) 0.010(3)
C80 0.068(5) 0.036(4) 0.078(6) 0.012(4) -0.015(5) 0.000(4)
C81 0.057(5) 0.043(4) 0.088(6) -0.004(4) -0.030(5) 0.010(4)
C82 0.039(4) 0.054(4) 0.028(4) 0.003(3) -0.011(3) -0.003(4)
C83 0.038(5) 0.092(6) 0.087(7) 0.034(5) -0.002(4) -0.007(4)
C84 0.051(5) 0.059(5) 0.053(5) 0.018(4) -0.008(4) -0.011(4)
C85 0.033(4) 0.031(3) 0.033(4) 0.006(3) 0.018(3) 0.004(3)
C86 0.022(3) 0.047(4) 0.040(4) -0.004(3) 0.011(3) -0.004(3)
C87 0.032(4) 0.063(5) 0.047(5) -0.014(4) 0.008(3) -0.016(4)
C88 0.056(5) 0.035(4) 0.074(6) -0.017(4) 0.027(5) -0.017(4)
C89 0.053(5) 0.025(4) 0.063(5) 0.003(4) 0.022(4) 0.007(3)
C90 0.036(4) 0.029(3) 0.043(4) 0.003(3) 0.018(3) 0.006(3)
C91 0.032(4) 0.079(5) 0.039(5) 0.005(4) 0.000(3) 0.010(4)
C92 0.057(5) 0.056(5) 0.091(7) 0.014(5) 0.008(5) -0.001(4)
C93 0.025(4) 0.102(7) 0.138(9) 0.035(6) 0.011(5) 0.008(4)
C94 0.048(4) 0.041(4) 0.039(4) 0.010(3) 0.010(3) 0.019(3)
C95 0.042(4) 0.070(5) 0.058(5) 0.001(4) -0.006(4) 0.009(4)
C96 0.082(6) 0.084(6) 0.063(6) 0.044(5) 0.019(5) 0.027(5)
C97 0.030(4) 0.034(3) 0.028(4) -0.004(3) -0.001(3) -0.008(3)
C98 0.032(4) 0.037(3) 0.027(4) 0.001(3) -0.006(3) -0.011(3)
C99 0.027(3) 0.026(3) 0.022(4) 0.001(3) -0.004(3) -0.005(3)
C100 0.032(4) 0.032(3) 0.019(4) 0.004(3) -0.005(3) -0.009(3)
C101 0.042(4) 0.050(4) 0.028(4) -0.001(3) 0.000(3) -0.014(4)
C102 0.042(4) 0.048(4) 0.043(5) 0.023(4) -0.017(4) -0.011(4)
C103 0.037(4) 0.035(4) 0.058(5) 0.016(4) 0.001(4) 0.002(3)
C104 0.028(3) 0.030(3) 0.035(4) 0.008(3) 0.004(3) -0.001(3)
C105 0.041(4) 0.034(3) 0.023(4) 0.001(3) 0.006(3) -0.004(3)
C106 0.052(5) 0.045(4) 0.053(5) -0.011(4) 0.022(4) -0.009(4)
C107 0.037(4) 0.053(4) 0.052(5) -0.004(4) 0.006(4) -0.008(4)
C108 0.050(5) 0.042(4) 0.050(5) -0.002(3) 0.016(4) 0.009(3)
C109 0.076(6) 0.078(6) 0.095(7) -0.002(5) 0.051(5) -0.007(5)
C110 0.121(8) 0.057(5) 0.093(7) -0.023(5) 0.058(6) -0.012(5)
C111 0.025(4) 0.044(4) 0.038(4) 0.016(3) -0.012(3) -0.014(3)
C112 0.024(4) 0.041(4) 0.060(5) 0.011(4) -0.015(3) -0.007(3)
C113 0.031(4) 0.050(5) 0.100(7) 0.034(5) -0.015(5) 0.000(4)
C114 0.032(4) 0.083(7) 0.092(7) 0.059(6) -0.020(5) -0.014(4)
C115 0.026(4) 0.098(6) 0.048(5) 0.033(5) -0.009(3) -0.021(4)
C116 0.029(4) 0.055(4) 0.033(4) 0.016(4) -0.008(3) -0.017(3)
C117 0.044(4) 0.041(4) 0.065(6) -0.008(4) -0.022(4) 0.013(3)
C118 0.047(4) 0.070(5) 0.052(5) -0.009(4) -0.002(4) 0.000(4)
C119 0.081(6) 0.044(4) 0.131(8) -0.030(5) -0.032(6) 0.023(4)
C120 0.042(4) 0.075(5) 0.024(4) 0.000(4) 0.000(3) -0.012(4)
C121 0.064(6) 0.133(8) 0.034(5) -0.009(5) 0.003(4) -0.030(5)
C122 0.070(6) 0.088(6) 0.035(5) -0.004(4) 0.004(4) 0.014(5)
B1 0.021(4) 0.031(4) 0.030(4) 0.000(3) 0.000(3) -0.002(3)
B3 0.022(4) 0.029(4) 0.029(4) 0.009(3) -0.004(3) 0.004(3)
B2 0.021(4) 0.028(4) 0.023(4) -0.004(3) 0.003(3) 0.001(3)

loop_
_atom_type_symbol
_atom_type_description
_atom_type_scat_dispersion_real
_atom_type_scat_dispersion_imag
_atom_type_scat_source
C C 0.0033 0.0016 'International Tables Vol C Tables 4.2.6.8 and 6.1.1.4'
H H 0.0000 0.0000 'International Tables Vol C Tables 4.2.6.8 and 6.1.1.4'
B B 0.0013 0.0007 'International Tables Vol C Tables 4.2.6.8 and 6.1.1.4'
N N 0.0061 0.0033 'International Tables Vol C Tables 4.2.6.8 and 6.1.1.4'
Si Si 0.0817 0.0704 'International Tables Vol C Tables 4.2.6.8 and 6.1.1.4'

loop_
_geom_angle_atom_site_label_1
_geom_angle_atom_site_label_2
_geom_angle_atom_site_label_3
_geom_angle
_geom_angle_site_symmetry_1
_geom_angle_site_symmetry_3
_geom_angle_publ_flag
B4 Si3 Si4 56.6(2) . . ?
B4 Si3 B6 148.0(3) . . ?
B6 Si3 Si4 154.1(2) . . ?
B4 Si4 Si3 56.3(2) . . ?
B4 Si4 B5 146.3(3) . . ?
B5 Si4 Si3 157.3(2) . . ?
C10 N1 C12 120.9(4) . . ?
C10 N1 B6 108.9(5) . . ?
B6 N1 C12 130.2(5) . . ?
C11 N2 C24 121.6(5) . . ?
C11 N2 B6 108.3(5) . . ?
C24 N2 B6 129.2(5) . . ?
C36 N3 C38 121.5(4) . . ?
C36 N3 B5 107.6(5) . . ?
B5 N3 C38 130.4(5) . . ?
C37 N4 C50 122.7(5) . . ?
C37 N4 B5 108.4(5) . . ?
B5 N4 C50 128.3(5) . . ?
C2 C62 C6 119.0(6) . . ?
C2 C62 B4 120.2(6) . . ?
C6 C62 B4 120.7(6) . . ?
C62 C2 C7 120.1(6) . . ?
C3 C2 C62 120.2(7) . . ?
C3 C2 C7 119.7(7) . . ?
C2 C3 H3 119.5 . . ?
C4 C3 C2 121.0(7) . . ?
C4 C3 H3 119.5 . . ?
C3 C4 C8 120.4(8) . . ?
C5 C4 C3 118.8(7) . . ?
C5 C4 C8 120.8(8) . . ?
C4 C5 H5 118.9 . . ?
C4 C5 C6 122.3(8) . . ?
C6 C5 H5 118.9 . . ?
C62 C6 C5 118.6(7) . . ?
C62 C6 C9 121.4(6) . . ?
C5 C6 C9 120.0(7) . . ?
C2 C7 H7A 109.5 . . ?
C2 C7 H7B 109.5 . . ?
C2 C7 H7C 109.5 . . ?
H7A C7 H7B 109.5 . . ?
H7A C7 H7C 109.5 . . ?
H7B C7 H7C 109.5 . . ?
C4 C8 H8A 109.5 . . ?
C4 C8 H8B 109.5 . . ?
C4 C8 H8C 109.5 . . ?
H8A C8 H8B 109.5 . . ?
H8A C8 H8C 109.5 . . ?
H8B C8 H8C 109.5 . . ?
C6 C9 H9A 109.5 . . ?
C6 C9 H9B 109.5 . . ?
C6 C9 H9C 109.5 . . ?
H9A C9 H9B 109.5 . . ?
H9A C9 H9C 109.5 . . ?
H9B C9 H9C 109.5 . . ?
N1 C10 H10 125.5 . . ?
C11 C10 N1 109.0(5) . . ?
C11 C10 H10 125.5 . . ?
N2 C11 H11 125.4 . . ?
C10 C11 N2 109.2(5) . . ?
C10 C11 H11 125.4 . . ?
C13 C12 N1 118.6(5) . . ?
C13 C12 C17 122.4(5) . . ?
C17 C12 N1 118.9(5) . . ?
C12 C13 C18 120.5(5) . . ?
C14 C13 C12 118.0(6) . . ?
C14 C13 C18 121.5(6) . . ?
C13 C14 H14 119.9 . . ?
C13 C14 C15 120.1(6) . . ?
C15 C14 H14 119.9 . . ?
C14 C15 H15 119.6 . . ?
C16 C15 C14 120.7(6) . . ?
C16 C15 H15 119.6 . . ?
C15 C16 H16 119.3 . . ?
C15 C16 C17 121.4(6) . . ?
C17 C16 H16 119.3 . . ?
C12 C17 C21 121.6(5) . . ?
C16 C17 C12 117.3(6) . . ?
C16 C17 C21 121.0(6) . . ?
C13 C18 H18 107.4 . . ?
C13 C18 C19 113.2(5) . . ?
C19 C18 H18 107.4 . . ?
C20 C18 C13 110.7(5) . . ?
C20 C18 H18 107.4 . . ?
C20 C18 C19 110.6(6) . . ?
C18 C19 H19A 109.5 . . ?
C18 C19 H19B 109.5 . . ?
C18 C19 H19C 109.5 . . ?
H19A C19 H19B 109.5 . . ?
H19A C19 H19C 109.5 . . ?
H19B C19 H19C 109.5 . . ?
C18 C20 H20A 109.5 . . ?
C18 C20 H20B 109.5 . . ?
C18 C20 H20C 109.5 . . ?
H20A C20 H20B 109.5 . . ?
H20A C20 H20C 109.5 . . ?
H20B C20 H20C 109.5 . . ?
C17 C21 H21 107.1 . . ?
C17 C21 C22 110.4(6) . . ?
C17 C21 C23 114.4(6) . . ?
C22 C21 H21 107.1 . . ?
C22 C21 C23 110.5(6) . . ?
C23 C21 H21 107.1 . . ?
C21 C22 H22A 109.5 . . ?
C21 C22 H22B 109.5 . . ?
C21 C22 H22C 109.5 . . ?
H22A C22 H22B 109.5 . . ?
H22A C22 H22C 109.5 . . ?
H22B C22 H22C 109.5 . . ?
C21 C23 H23A 109.5 . . ?
C21 C23 H23B 109.5 . . ?
C21 C23 H23C 109.5 . . ?
H23A C23 H23B 109.5 . . ?
H23A C23 H23C 109.5 . . ?
H23B C23 H23C 109.5 . . ?
C25 C24 N2 119.0(5) . . ?
C29 C24 N2 118.1(5) . . ?
C29 C24 C25 122.8(5) . . ?
C24 C25 C30 122.0(5) . . ?
C26 C25 C24 117.2(5) . . ?
C26 C25 C30 120.8(5) . . ?
C25 C26 H26 119.1 . . ?
C27 C26 C25 121.8(6) . . ?
C27 C26 H26 119.1 . . ?
C26 C27 H27 120.4 . . ?
C26 C27 C28 119.3(6) . . ?
C28 C27 H27 120.4 . . ?
C27 C28 H28 119.5 . . ?
C29 C28 C27 121.1(6) . . ?
C29 C28 H28 119.5 . . ?
C24 C29 C28 117.8(5) . . ?
C24 C29 C33 121.8(5) . . ?
C28 C29 C33 120.3(5) . . ?
C25 C30 H30 108.0 . . ?
C25 C30 C31 109.7(5) . . ?
C31 C30 H30 108.0 . . ?
C32 C30 C25 112.3(5) . . ?
C32 C30 H30 108.0 . . ?
C32 C30 C31 110.6(6) . . ?
C30 C31 H31A 109.5 . . ?
C30 C31 H31B 109.5 . . ?
C30 C31 H31C 109.5 . . ?
H31A C31 H31B 109.5 . . ?
H31A C31 H31C 109.5 . . ?
H31B C31 H31C 109.5 . . ?
C30 C32 H32A 109.5 . . ?
C30 C32 H32B 109.5 . . ?
C30 C32 H32C 109.5 . . ?
H32A C32 H32B 109.5 . . ?
H32A C32 H32C 109.5 . . ?
H32B C32 H32C 109.5 . . ?
C29 C33 H33 107.4 . . ?
C29 C33 C34 113.1(5) . . ?
C29 C33 C35 110.2(5) . . ?
C34 C33 H33 107.4 . . ?
C34 C33 C35 111.1(5) . . ?
C35 C33 H33 107.4 . . ?
C33 C34 H34A 109.5 . . ?
C33 C34 H34B 109.5 . . ?
C33 C34 H34C 109.5 . . ?
H34A C34 H34B 109.5 . . ?
H34A C34 H34C 109.5 . . ?
H34B C34 H34C 109.5 . . ?
C33 C35 H35A 109.5 . . ?
C33 C35 H35B 109.5 . . ?
C33 C35 H35C 109.5 . . ?
H35A C35 H35B 109.5 . . ?
H35A C35 H35C 109.5 . . ?
H35B C35 H35C 109.5 . . ?
N3 C36 H36 125.1 . . ?
C37 C36 N3 109.7(5) . . ?
C37 C36 H36 125.1 . . ?
N4 C37 H37 125.4 . . ?
C36 C37 N4 109.2(5) . . ?
C36 C37 H37 125.4 . . ?
C39 C38 N3 119.5(5) . . ?
C43 C38 N3 118.0(5) . . ?
C43 C38 C39 122.5(5) . . ?
C38 C39 C44 121.5(5) . . ?
C40 C39 C38 117.6(5) . . ?
C40 C39 C44 120.9(5) . . ?
C39 C40 H40 119.5 . . ?
C41 C40 C39 121.0(6) . . ?
C41 C40 H40 119.5 . . ?
C40 C41 H41 119.7 . . ?
C40 C41 C42 120.5(6) . . ?
C42 C41 H41 119.7 . . ?
C41 C42 H42 119.6 . . ?
C41 C42 C43 120.9(6) . . ?
C43 C42 H42 119.6 . . ?
C38 C43 C42 117.3(5) . . ?
C38 C43 C47 122.9(5) . . ?
C42 C43 C47 119.7(5) . . ?
C39 C44 H44 106.6 . . ?
C45 C44 C39 110.9(5) . . ?
C45 C44 H44 106.6 . . ?
C46 C44 C39 113.9(5) . . ?
C46 C44 H44 106.6 . . ?
C46 C44 C45 111.8(6) . . ?
C44 C45 H45A 109.5 . . ?
C44 C45 H45B 109.5 . . ?
C44 C45 H45C 109.5 . . ?
H45A C45 H45B 109.5 . . ?
H45A C45 H45C 109.5 . . ?
H45B C45 H45C 109.5 . . ?
C44 C46 H46A 109.5 . . ?
C44 C46 H46B 109.5 . . ?
C44 C46 H46C 109.5 . . ?
H46A C46 H46B 109.5 . . ?
H46A C46 H46C 109.5 . . ?
H46B C46 H46C 109.5 . . ?
C43 C47 H47 107.4 . . ?
C43 C47 C49 112.2(5) . . ?
C48 C47 C43 110.4(5) . . ?
C48 C47 H47 107.4 . . ?
C48 C47 C49 111.6(6) . . ?
C49 C47 H47 107.4 . . ?
C47 C48 H48A 109.5 . . ?
C47 C48 H48B 109.5 . . ?
C47 C48 H48C 109.5 . . ?
H48A C48 H48B 109.5 . . ?
H48A C48 H48C 109.5 . . ?
H48B C48 H48C 109.5 . . ?
C47 C49 H49A 109.5 . . ?
C47 C49 H49B 109.5 . . ?
C47 C49 H49C 109.5 . . ?
H49A C49 H49B 109.5 . . ?
H49A C49 H49C 109.5 . . ?
H49B C49 H49C 109.5 . . ?
C51 C50 N4 119.8(5) . . ?
C51 C50 C55 121.9(6) . . ?
C55 C50 N4 118.3(5) . . ?
C50 C51 C56 120.5(6) . . ?
C52 C51 C50 117.6(6) . . ?
C52 C51 C56 121.9(6) . . ?
C51 C52 H52 119.0 . . ?
C51 C52 C53 122.1(7) . . ?
C53 C52 H52 119.0 . . ?
C52 C53 H53 120.3 . . ?
C54 C53 C52 119.4(7) . . ?
C54 C53 H53 120.3 . . ?
C53 C54 H54 119.3 . . ?
C53 C54 C55 121.3(6) . . ?
C55 C54 H54 119.3 . . ?
C50 C55 C59 121.0(6) . . ?
C54 C55 C50 117.6(6) . . ?
C54 C55 C59 121.4(6) . . ?
C51 C56 H56 107.9 . . ?
C51 C56 C57 111.9(6) . . ?
C51 C56 C58 111.2(5) . . ?
C57 C56 H56 107.9 . . ?
C58 C56 H56 107.9 . . ?
C58 C56 C57 109.9(6) . . ?
C56 C57 H57A 109.5 . . ?
C56 C57 H57B 109.5 . . ?
C56 C57 H57C 109.5 . . ?
H57A C57 H57B 109.5 . . ?
H57A C57 H57C 109.5 . . ?
H57B C57 H57C 109.5 . . ?
C56 C58 H58A 109.5 . . ?
C56 C58 H58B 109.5 . . ?
C56 C58 H58C 109.5 . . ?
H58A C58 H58B 109.5 . . ?
H58A C58 H58C 109.5 . . ?
H58B C58 H58C 109.5 . . ?
C55 C59 H59 105.9 . . ?
C55 C59 H59A 107.9 . . ?
C55 C59 C60 110.6(9) . . ?
C55 C59 C61A 107.5(9) . . ?
C60 C59 H59 105.9 . . ?
C61 C59 C55 116.7(10) . . ?
C61 C59 H59 105.9 . . ?
C61 C59 C60 110.9(8) . . ?
C60A C59 C55 112.9(10) . . ?
C60A C59 H59A 107.9 . . ?
C60A C59 C61A 112.7(9) . . ?
C61A C59 H59A 107.9 . . ?
C59 C60 H60A 109.5 . . ?
C59 C60 H60B 109.5 . . ?
C59 C60 H60C 109.5 . . ?
H60A C60 H60B 109.5 . . ?
H60A C60 H60C 109.5 . . ?
H60B C60 H60C 109.5 . . ?
C59 C61 H61A 109.5 . . ?
C59 C61 H61B 109.5 . . ?
C59 C61 H61C 109.5 . . ?
H61A C61 H61B 109.5 . . ?
H61A C61 H61C 109.5 . . ?
H61B C61 H61C 109.5 . . ?
C59 C60A H60D 109.5 . . ?
C59 C60A H60E 109.5 . . ?
C59 C60A H60F 109.5 . . ?
H60D C60A H60E 109.5 . . ?
H60D C60A H60F 109.5 . . ?
H60E C60A H60F 109.5 . . ?
C59 C61A H61D 109.5 . . ?
C59 C61A H61E 109.5 . . ?
C59 C61A H61F 109.5 . . ?
H61D C61A H61E 109.5 . . ?
H61D C61A H61F 109.5 . . ?
H61E C61A H61F 109.5 . . ?
Si3 B4 Si4 67.1(2) . . ?
C62 B4 Si3 148.5(5) . . ?
C62 B4 Si4 144.4(5) . . ?
N1 B6 Si3 132.6(5) . . ?
N1 B6 N2 104.6(5) . . ?
N2 B6 Si3 122.7(4) . . ?
N3 B5 Si4 132.0(4) . . ?
N3 B5 N4 105.0(5) . . ?
N4 B5 Si4 122.7(4) . . ?
B1 Si1 Si2 56.5(2) . . ?
B1 Si1 B3 145.6(3) . . ?
B3 Si1 Si2 157.8(2) . . ?
B1 Si2 Si1 55.9(2) . . ?
B1 Si2 B2 144.9(3) . . ?
B2 Si2 Si1 158.6(2) . . ?
C71 N5 C73 123.2(5) . . ?
C71 N5 B3 107.8(5) . . ?
C73 N5 B3 128.8(5) . . ?
C72 N6 C85 124.0(5) . . ?
C72 N6 B3 107.9(5) . . ?
B3 N6 C85 126.9(5) . . ?
C98 N7 C111 121.6(5) . . ?
C98 N7 B2 108.4(5) . . ?
B2 N7 C111 130.1(5) . . ?
C97 N8 C99 123.4(4) . . ?
C97 N8 B2 108.4(5) . . ?
B2 N8 C99 128.0(5) . . ?
C63 C1 B1 120.8(6) . . ?
C67 C1 C63 118.8(5) . . ?
C67 C1 B1 120.4(5) . . ?
C1 C63 C68 120.5(6) . . ?
C64 C63 C1 119.2(6) . . ?
C64 C63 C68 120.3(6) . . ?
C63 C64 H64 118.6 . . ?
C65 C64 C63 122.8(7) . . ?
C65 C64 H64 118.6 . . ?
C64 C65 C66 117.5(6) . . ?
C64 C65 C69 121.7(7) . . ?
C66 C65 C69 120.8(7) . . ?
C65 C66 H66 119.3 . . ?
C65 C66 C67 121.5(7) . . ?
C67 C66 H66 119.3 . . ?
C1 C67 C66 120.2(6) . . ?
C1 C67 C70 120.4(5) . . ?
C66 C67 C70 119.4(6) . . ?
C63 C68 H68A 109.5 . . ?
C63 C68 H68B 109.5 . . ?
C63 C68 H68C 109.5 . . ?
H68A C68 H68B 109.5 . . ?
H68A C68 H68C 109.5 . . ?
H68B C68 H68C 109.5 . . ?
C65 C69 H69A 109.5 . . ?
C65 C69 H69B 109.5 . . ?
C65 C69 H69C 109.5 . . ?
H69A C69 H69B 109.5 . . ?
H69A C69 H69C 109.5 . . ?
H69B C69 H69C 109.5 . . ?
C67 C70 H70A 109.5 . . ?
C67 C70 H70B 109.5 . . ?
C67 C70 H70C 109.5 . . ?
H70A C70 H70B 109.5 . . ?
H70A C70 H70C 109.5 . . ?
H70B C70 H70C 109.5 . . ?
N5 C71 H71 125.5 . . ?
C72 C71 N5 109.1(5) . . ?
C72 C71 H71 125.5 . . ?
N6 C72 H72 124.9 . . ?
C71 C72 N6 110.1(5) . . ?
C71 C72 H72 124.9 . . ?
C74 C73 N5 118.5(5) . . ?
C74 C73 C78 123.3(6) . . ?
C78 C73 N5 118.2(5) . . ?
C73 C74 C79 120.6(6) . . ?
C75 C74 C73 116.9(6) . . ?
C75 C74 C79 122.2(6) . . ?
C74 C75 H75 119.3 . . ?
C76 C75 C74 121.5(7) . . ?
C76 C75 H75 119.3 . . ?
C75 C76 H76 119.4 . . ?
C75 C76 C77 121.2(7) . . ?
C77 C76 H76 119.4 . . ?
C76 C77 H77 120.1 . . ?
C78 C77 C76 119.8(6) . . ?
C78 C77 H77 120.1 . . ?
C73 C78 C82 121.9(5) . . ?
C77 C78 C73 117.3(6) . . ?
C77 C78 C82 120.9(6) . . ?
C74 C79 H79 108.3 . . ?
C74 C79 C80 114.1(5) . . ?
C74 C79 C81 108.0(5) . . ?
C80 C79 H79 108.3 . . ?
C80 C79 C81 109.8(5) . . ?
C81 C79 H79 108.3 . . ?
C79 C80 H80A 109.5 . . ?
C79 C80 H80B 109.5 . . ?
C79 C80 H80C 109.5 . . ?
H80A C80 H80B 109.5 . . ?
H80A C80 H80C 109.5 . . ?
H80B C80 H80C 109.5 . . ?
C79 C81 H81A 109.5 . . ?
C79 C81 H81B 109.5 . . ?
C79 C81 H81C 109.5 . . ?
H81A C81 H81B 109.5 . . ?
H81A C81 H81C 109.5 . . ?
H81B C81 H81C 109.5 . . ?
C78 C82 H82 107.1 . . ?
C78 C82 C83 111.1(5) . . ?
C83 C82 H82 107.1 . . ?
C84 C82 C78 113.9(5) . . ?
C84 C82 H82 107.1 . . ?
C84 C82 C83 110.1(5) . . ?
C82 C83 H83A 109.5 . . ?
C82 C83 H83B 109.5 . . ?
C82 C83 H83C 109.5 . . ?
H83A C83 H83B 109.5 . . ?
H83A C83 H83C 109.5 . . ?
H83B C83 H83C 109.5 . . ?
C82 C84 H84A 109.5 . . ?
C82 C84 H84B 109.5 . . ?
C82 C84 H84C 109.5 . . ?
H84A C84 H84B 109.5 . . ?
H84A C84 H84C 109.5 . . ?
H84B C84 H84C 109.5 . . ?
C86 C85 N6 119.8(5) . . ?
C86 C85 C90 122.4(6) . . ?
C90 C85 N6 117.7(6) . . ?
C85 C86 C87 117.2(6) . . ?
C85 C86 C91 121.5(6) . . ?
C87 C86 C91 121.3(6) . . ?
C86 C87 H87 119.7 . . ?
C88 C87 C86 120.6(7) . . ?
C88 C87 H87 119.7 . . ?
C87 C88 H88 119.4 . . ?
C89 C88 C87 121.1(6) . . ?
C89 C88 H88 119.4 . . ?
C88 C89 H89 119.4 . . ?
C88 C89 C90 121.3(7) . . ?
C90 C89 H89 119.4 . . ?
C85 C90 C94 121.4(5) . . ?
C89 C90 C85 117.3(6) . . ?
C89 C90 C94 121.4(6) . . ?
C86 C91 H91 104.8 . . ?
C92 C91 C86 113.2(6) . . ?
C92 C91 H91 104.8 . . ?
C92 C91 C93 115.8(6) . . ?
C93 C91 C86 112.2(6) . . ?
C93 C91 H91 104.8 . . ?
C91 C92 H92A 109.5 . . ?
C91 C92 H92B 109.5 . . ?
C91 C92 H92C 109.5 . . ?
H92A C92 H92B 109.5 . . ?
H92A C92 H92C 109.5 . . ?
H92B C92 H92C 109.5 . . ?
C91 C93 H93A 109.5 . . ?
C91 C93 H93B 109.5 . . ?
C91 C93 H93C 109.5 . . ?
H93A C93 H93B 109.5 . . ?
H93A C93 H93C 109.5 . . ?
H93B C93 H93C 109.5 . . ?
C90 C94 H94 107.8 . . ?
C90 C94 C95 110.6(5) . . ?
C90 C94 C96 111.4(6) . . ?
C95 C94 H94 107.8 . . ?
C95 C94 C96 111.2(6) . . ?
C96 C94 H94 107.8 . . ?
C94 C95 H95A 109.5 . . ?
C94 C95 H95B 109.5 . . ?
C94 C95 H95C 109.5 . . ?
H95A C95 H95B 109.5 . . ?
H95A C95 H95C 109.5 . . ?
H95B C95 H95C 109.5 . . ?
C94 C96 H96A 109.5 . . ?
C94 C96 H96B 109.5 . . ?
C94 C96 H96C 109.5 . . ?
H96A C96 H96B 109.5 . . ?
H96A C96 H96C 109.5 . . ?
H96B C96 H96C 109.5 . . ?
N8 C97 H97 125.5 . . ?
C98 C97 N8 108.9(5) . . ?
C98 C97 H97 125.5 . . ?
N7 C98 H98 125.2 . . ?
C97 C98 N7 109.7(5) . . ?
C97 C98 H98 125.2 . . ?
C100 C99 N8 118.2(5) . . ?
C100 C99 C104 122.9(5) . . ?
C104 C99 N8 118.8(5) . . ?
C99 C100 C105 122.1(5) . . ?
C101 C100 C99 117.1(6) . . ?
C101 C100 C105 120.8(5) . . ?
C100 C101 H101 119.2 . . ?
C100 C101 C102 121.5(6) . . ?
C102 C101 H101 119.2 . . ?
C101 C102 H102 119.9 . . ?
C103 C102 C101 120.3(6) . . ?
C103 C102 H102 119.9 . . ?
C102 C103 H103 119.5 . . ?
C102 C103 C104 121.1(6) . . ?
C104 C103 H103 119.5 . . ?
C99 C104 C108 122.4(5) . . ?
C103 C104 C99 117.1(6) . . ?
C103 C104 C108 120.5(6) . . ?
C100 C105 H105 108.0 . . ?
C100 C105 C106 109.8(5) . . ?
C106 C105 H105 108.0 . . ?
C107 C105 C100 112.8(5) . . ?
C107 C105 H105 108.0 . . ?
C107 C105 C106 110.2(5) . . ?
C105 C106 H10A 109.5 . . ?
C105 C106 H10B 109.5 . . ?
C105 C106 H10C 109.5 . . ?
H10A C106 H10B 109.5 . . ?
H10A C106 H10C 109.5 . . ?
H10B C106 H10C 109.5 . . ?
C105 C107 H10D 109.5 . . ?
C105 C107 H10E 109.5 . . ?
C105 C107 H10F 109.5 . . ?
H10D C107 H10E 109.5 . . ?
H10D C107 H10F 109.5 . . ?
H10E C107 H10F 109.5 . . ?
C104 C108 H108 107.8 . . ?
C109 C108 C104 110.4(6) . . ?
C109 C108 H108 107.8 . . ?
C110 C108 C104 112.4(6) . . ?
C110 C108 H108 107.8 . . ?
C110 C108 C109 110.5(6) . . ?
C108 C109 H10G 109.5 . . ?
C108 C109 H10H 109.5 . . ?
C108 C109 H10I 109.5 . . ?
H10G C109 H10H 109.5 . . ?
H10G C109 H10I 109.5 . . ?
H10H C109 H10I 109.5 . . ?
C108 C110 H11A 109.5 . . ?
C108 C110 H11B 109.5 . . ?
C108 C110 H11C 109.5 . . ?
H11A C110 H11B 109.5 . . ?
H11A C110 H11C 109.5 . . ?
H11B C110 H11C 109.5 . . ?
C112 C111 N7 118.2(6) . . ?
C116 C111 N7 118.7(6) . . ?
C116 C111 C112 123.2(6) . . ?
C111 C112 C117 121.3(6) . . ?
C113 C112 C111 116.5(7) . . ?
C113 C112 C117 122.2(7) . . ?
C112 C113 H113 119.1 . . ?
C114 C113 C112 121.8(8) . . ?
C114 C113 H113 119.1 . . ?
C113 C114 H114 119.9 . . ?
C113 C114 C115 120.2(7) . . ?
C115 C114 H114 119.9 . . ?
C114 C115 H115 119.4 . . ?
C114 C115 C116 121.3(7) . . ?
C116 C115 H115 119.4 . . ?
C111 C116 C115 116.9(7) . . ?
C111 C116 C120 121.1(6) . . ?
C115 C116 C120 122.0(7) . . ?
C112 C117 H117 107.2 . . ?
C112 C117 C119 113.4(6) . . ?
C118 C117 C112 111.6(5) . . ?
C118 C117 H117 107.2 . . ?
C118 C117 C119 110.0(6) . . ?
C119 C117 H117 107.2 . . ?
C117 C118 H11D 109.5 . . ?
C117 C118 H11E 109.5 . . ?
C117 C118 H11F 109.5 . . ?
H11D C118 H11E 109.5 . . ?
H11D C118 H11F 109.5 . . ?
H11E C118 H11F 109.5 . . ?
C117 C119 H11G 109.5 . . ?
C117 C119 H11H 109.5 . . ?
C117 C119 H11I 109.5 . . ?
H11G C119 H11H 109.5 . . ?
H11G C119 H11I 109.5 . . ?
H11H C119 H11I 109.5 . . ?
C116 C120 H120 107.1 . . ?
C116 C120 C121 114.8(6) . . ?
C116 C120 C122 111.8(6) . . ?
C121 C120 H120 107.1 . . ?
C122 C120 H120 107.1 . . ?
C122 C120 C121 108.4(6) . . ?
C120 C121 H12A 109.5 . . ?
C120 C121 H12B 109.5 . . ?
C120 C121 H12C 109.5 . . ?
H12A C121 H12B 109.5 . . ?
H12A C121 H12C 109.5 . . ?
H12B C121 H12C 109.5 . . ?
C120 C122 H12D 109.5 . . ?
C120 C122 H12E 109.5 . . ?
C120 C122 H12F 109.5 . . ?
H12D C122 H12E 109.5 . . ?
H12D C122 H12F 109.5 . . ?
H12E C122 H12F 109.5 . . ?
Si1 B1 Si2 67.6(2) . . ?
C1 B1 Si1 148.5(5) . . ?
C1 B1 Si2 143.8(4) . . ?
N5 B3 Si1 124.8(5) . . ?
N6 B3 Si1 129.9(5) . . ?
N6 B3 N5 105.1(5) . . ?
N7 B2 Si2 130.5(4) . . ?
N8 B2 Si2 124.8(5) . . ?
N8 B2 N7 104.6(5) . . ?

loop_
_geom_bond_atom_site_label_1
_geom_bond_atom_site_label_2
_geom_bond_distance
_geom_bond_site_symmetry_2
_geom_bond_publ_flag
Si3 Si4 2.122(2) . ?
Si3 B4 1.918(7) . ?
Si3 B6 1.975(7) . ?
Si4 B4 1.923(7) . ?
Si4 B5 1.980(6) . ?
N1 C10 1.394(6) . ?
N1 C12 1.432(7) . ?
N1 B6 1.412(7) . ?
N2 C11 1.390(7) . ?
N2 C24 1.434(6) . ?
N2 B6 1.435(8) . ?
N3 C36 1.394(6) . ?
N3 C38 1.431(7) . ?
N3 B5 1.425(7) . ?
N4 C37 1.384(6) . ?
N4 C50 1.434(7) . ?
N4 B5 1.426(7) . ?
C62 C2 1.400(8) . ?
C62 C6 1.400(8) . ?
C62 B4 1.550(9) . ?
C2 C3 1.391(9) . ?
C2 C7 1.499(9) . ?
C3 H3 0.9500 . ?
C3 C4 1.376(10) . ?
C4 C5 1.367(10) . ?
C4 C8 1.521(9) . ?
C5 H5 0.9500 . ?
C5 C6 1.402(9) . ?
C6 C9 1.498(9) . ?
C7 H7A 0.9800 . ?
C7 H7B 0.9800 . ?
C7 H7C 0.9800 . ?
C8 H8A 0.9800 . ?
C8 H8B 0.9800 . ?
C8 H8C 0.9800 . ?
C9 H9A 0.9800 . ?
C9 H9B 0.9800 . ?
C9 H9C 0.9800 . ?
C10 H10 0.9500 . ?
C10 C11 1.343(7) . ?
C11 H11 0.9500 . ?
C12 C13 1.392(8) . ?
C12 C17 1.402(8) . ?
C13 C14 1.382(8) . ?
C13 C18 1.522(8) . ?
C14 H14 0.9500 . ?
C14 C15 1.389(8) . ?
C15 H15 0.9500 . ?
C15 C16 1.366(9) . ?
C16 H16 0.9500 . ?
C16 C17 1.377(8) . ?
C17 C21 1.506(8) . ?
C18 H18 1.0000 . ?
C18 C19 1.522(8) . ?
C18 C20 1.515(8) . ?
C19 H19A 0.9800 . ?
C19 H19B 0.9800 . ?
C19 H19C 0.9800 . ?
C20 H20A 0.9800 . ?
C20 H20B 0.9800 . ?
C20 H20C 0.9800 . ?
C21 H21 1.0000 . ?
C21 C22 1.514(8) . ?
C21 C23 1.515(8) . ?
C22 H22A 0.9800 . ?
C22 H22B 0.9800 . ?
C22 H22C 0.9800 . ?
C23 H23A 0.9800 . ?
C23 H23B 0.9800 . ?
C23 H23C 0.9800 . ?
C24 C25 1.395(7) . ?
C24 C29 1.382(7) . ?
C25 C26 1.380(8) . ?
C25 C30 1.515(8) . ?
C26 H26 0.9500 . ?
C26 C27 1.379(8) . ?
C27 H27 0.9500 . ?
C27 C28 1.386(8) . ?
C28 H28 0.9500 . ?
C28 C29 1.385(8) . ?
C29 C33 1.507(7) . ?
C30 H30 1.0000 . ?
C30 C31 1.520(8) . ?
C30 C32 1.513(8) . ?
C31 H31A 0.9800 . ?
C31 H31B 0.9800 . ?
C31 H31C 0.9800 . ?
C32 H32A 0.9800 . ?
C32 H32B 0.9800 . ?
C32 H32C 0.9800 . ?
C33 H33 1.0000 . ?
C33 C34 1.520(7) . ?
C33 C35 1.524(8) . ?
C34 H34A 0.9800 . ?
C34 H34B 0.9800 . ?
C34 H34C 0.9800 . ?
C35 H35A 0.9800 . ?
C35 H35B 0.9800 . ?
C35 H35C 0.9800 . ?
C36 H36 0.9500 . ?
C36 C37 1.337(8) . ?
C37 H37 0.9500 . ?
C38 C39 1.394(7) . ?
C38 C43 1.392(7) . ?
C39 C40 1.387(8) . ?
C39 C44 1.522(8) . ?
C40 H40 0.9500 . ?
C40 C41 1.368(8) . ?
C41 H41 0.9500 . ?
C41 C42 1.377(8) . ?
C42 H42 0.9500 . ?
C42 C43 1.393(8) . ?
C43 C47 1.514(8) . ?
C44 H44 1.0000 . ?
C44 C45 1.497(9) . ?
C44 C46 1.488(8) . ?
C45 H45A 0.9800 . ?
C45 H45B 0.9800 . ?
C45 H45C 0.9800 . ?
C46 H46A 0.9800 . ?
C46 H46B 0.9800 . ?
C46 H46C 0.9800 . ?
C47 H47 1.0000 . ?
C47 C48 1.499(8) . ?
C47 C49 1.517(8) . ?
C48 H48A 0.9800 . ?
C48 H48B 0.9800 . ?
C48 H48C 0.9800 . ?
C49 H49A 0.9800 . ?
C49 H49B 0.9800 . ?
C49 H49C 0.9800 . ?
C50 C51 1.391(8) . ?
C50 C55 1.396(7) . ?
C51 C52 1.371(9) . ?
C51 C56 1.510(9) . ?
C52 H52 0.9500 . ?
C52 C53 1.374(9) . ?
C53 H53 0.9500 . ?
C53 C54 1.371(9) . ?
C54 H54 0.9500 . ?
C54 C55 1.385(8) . ?
C55 C59 1.512(9) . ?
C56 H56 1.0000 . ?
C56 C57 1.526(9) . ?
C56 C58 1.523(9) . ?
C57 H57A 0.9800 . ?
C57 H57B 0.9800 . ?
C57 H57C 0.9800 . ?
C58 H58A 0.9800 . ?
C58 H58B 0.9800 . ?
C58 H58C 0.9800 . ?
C59 H59 1.0000 . ?
C59 H59A 1.0000 . ?
C59 C60 1.546(11) . ?
C59 C61 1.508(10) . ?
C59 C60A 1.502(11) . ?
C59 C61A 1.539(11) . ?
C60 H60A 0.9800 . ?
C60 H60B 0.9800 . ?
C60 H60C 0.9800 . ?
C61 H61A 0.9800 . ?
C61 H61B 0.9800 . ?
C61 H61C 0.9800 . ?
C60A H60D 0.9800 . ?
C60A H60E 0.9800 . ?
C60A H60F 0.9800 . ?
C61A H61D 0.9800 . ?
C61A H61E 0.9800 . ?
C61A H61F 0.9800 . ?
Si1 Si2 2.133(2) . ?
Si1 B1 1.911(7) . ?
Si1 B3 1.985(7) . ?
Si2 B1 1.925(7) . ?
Si2 B2 1.986(7) . ?
N5 C71 1.392(7) . ?
N5 C73 1.426(7) . ?
N5 B3 1.430(8) . ?
N6 C72 1.384(7) . ?
N6 C85 1.430(7) . ?
N6 B3 1.420(8) . ?
N7 C98 1.388(7) . ?
N7 C111 1.445(7) . ?
N7 B2 1.425(7) . ?
N8 C97 1.402(7) . ?
N8 C99 1.438(7) . ?
N8 B2 1.415(7) . ?
C1 C63 1.405(8) . ?
C1 C67 1.394(8) . ?
C1 B1 1.551(8) . ?
C63 C64 1.390(8) . ?
C63 C68 1.492(8) . ?
C64 H64 0.9500 . ?
C64 C65 1.378(9) . ?
C65 C66 1.389(9) . ?
C65 C69 1.512(8) . ?
C66 H66 0.9500 . ?
C66 C67 1.399(8) . ?
C67 C70 1.497(8) . ?
C68 H68A 0.9800 . ?
C68 H68B 0.9800 . ?
C68 H68C 0.9800 . ?
C69 H69A 0.9800 . ?
C69 H69B 0.9800 . ?
C69 H69C 0.9800 . ?
C70 H70A 0.9800 . ?
C70 H70B 0.9800 . ?
C70 H70C 0.9800 . ?
C71 H71 0.9500 . ?
C71 C72 1.333(8) . ?
C72 H72 0.9500 . ?
C73 C74 1.395(7) . ?
C73 C78 1.406(8) . ?
C74 C75 1.374(8) . ?
C74 C79 1.512(8) . ?
C75 H75 0.9500 . ?
C75 C76 1.373(9) . ?
C76 H76 0.9500 . ?
C76 C77 1.389(9) . ?
C77 H77 0.9500 . ?
C77 C78 1.388(8) . ?
C78 C82 1.510(8) . ?
C79 H79 1.0000 . ?
C79 C80 1.520(7) . ?
C79 C81 1.527(8) . ?
C80 H80A 0.9800 . ?
C80 H80B 0.9800 . ?
C80 H80C 0.9800 . ?
C81 H81A 0.9800 . ?
C81 H81B 0.9800 . ?
C81 H81C 0.9800 . ?
C82 H82 1.0000 . ?
C82 C83 1.514(8) . ?
C82 C84 1.503(8) . ?
C83 H83A 0.9800 . ?
C83 H83B 0.9800 . ?
C83 H83C 0.9800 . ?
C84 H84A 0.9800 . ?
C84 H84B 0.9800 . ?
C84 H84C 0.9800 . ?
C85 C86 1.384(8) . ?
C85 C90 1.404(8) . ?
C86 C87 1.399(8) . ?
C86 C91 1.512(8) . ?
C87 H87 0.9500 . ?
C87 C88 1.364(9) . ?
C88 H88 0.9500 . ?
C88 C89 1.355(9) . ?
C89 H89 0.9500 . ?
C89 C90 1.381(8) . ?
C90 C94 1.506(8) . ?
C91 H91 1.0000 . ?
C91 C92 1.475(9) . ?
C91 C93 1.489(9) . ?
C92 H92A 0.9800 . ?
C92 H92B 0.9800 . ?
C92 H92C 0.9800 . ?
C93 H93A 0.9800 . ?
C93 H93B 0.9800 . ?
C93 H93C 0.9800 . ?
C94 H94 1.0000 . ?
C94 C95 1.533(8) . ?
C94 C96 1.537(8) . ?
C95 H95A 0.9800 . ?
C95 H95B 0.9800 . ?
C95 H95C 0.9800 . ?
C96 H96A 0.9800 . ?
C96 H96B 0.9800 . ?
C96 H96C 0.9800 . ?
C97 H97 0.9500 . ?
C97 C98 1.326(7) . ?
C98 H98 0.9500 . ?
C99 C100 1.390(7) . ?
C99 C104 1.401(7) . ?
C100 C101 1.377(8) . ?
C100 C105 1.524(8) . ?
C101 H101 0.9500 . ?
C101 C102 1.379(8) . ?
C102 H102 0.9500 . ?
C102 C103 1.368(9) . ?
C103 H103 0.9500 . ?
C103 C104 1.386(8) . ?
C104 C108 1.515(8) . ?
C105 H105 1.0000 . ?
C105 C106 1.528(8) . ?
C105 C107 1.516(8) . ?
C106 H10A 0.9800 . ?
C106 H10B 0.9800 . ?
C106 H10C 0.9800 . ?
C107 H10D 0.9800 . ?
C107 H10E 0.9800 . ?
C107 H10F 0.9800 . ?
C108 H108 1.0000 . ?
C108 C109 1.513(9) . ?
C108 C110 1.502(8) . ?
C109 H10G 0.9800 . ?
C109 H10H 0.9800 . ?
C109 H10I 0.9800 . ?
C110 H11A 0.9800 . ?
C110 H11B 0.9800 . ?
C110 H11C 0.9800 . ?
C111 C112 1.396(8) . ?
C111 C116 1.387(8) . ?
C112 C113 1.396(9) . ?
C112 C117 1.520(9) . ?
C113 H113 0.9500 . ?
C113 C114 1.357(10) . ?
C114 H114 0.9500 . ?
C114 C115 1.371(10) . ?
C115 H115 0.9500 . ?
C115 C116 1.394(9) . ?
C116 C120 1.504(9) . ?
C117 H117 1.0000 . ?
C117 C118 1.518(9) . ?
C117 C119 1.540(8) . ?
C118 H11D 0.9800 . ?
C118 H11E 0.9800 . ?
C118 H11F 0.9800 . ?
C119 H11G 0.9800 . ?
C119 H11H 0.9800 . ?
C119 H11I 0.9800 . ?
C120 H120 1.0000 . ?
C120 C121 1.532(8) . ?
C120 C122 1.529(9) . ?
C121 H12A 0.9800 . ?
C121 H12B 0.9800 . ?
C121 H12C 0.9800 . ?
C122 H12D 0.9800 . ?
C122 H12E 0.9800 . ?
C122 H12F 0.9800 . ?

loop_
_geom_torsion_atom_site_label_1
_geom_torsion_atom_site_label_2
_geom_torsion_atom_site_label_3
_geom_torsion_atom_site_label_4
_geom_torsion
_geom_torsion_site_symmetry_1
_geom_torsion_site_symmetry_2
_geom_torsion_site_symmetry_3
_geom_torsion_site_symmetry_4
_geom_torsion_publ_flag
N1 C10 C11 N2 -0.3(7) . . . . ?
N1 C12 C13 C14 -177.1(5) . . . . ?
N1 C12 C13 C18 4.4(8) . . . . ?
N1 C12 C17 C16 177.0(5) . . . . ?
N1 C12 C17 C21 -1.7(8) . . . . ?
N2 C24 C25 C26 177.9(5) . . . . ?
N2 C24 C25 C30 -1.6(8) . . . . ?
N2 C24 C29 C28 -178.6(5) . . . . ?
N2 C24 C29 C33 4.9(8) . . . . ?
N3 C36 C37 N4 -0.3(7) . . . . ?
N3 C38 C39 C40 -177.1(5) . . . . ?
N3 C38 C39 C44 1.9(8) . . . . ?
N3 C38 C43 C42 175.3(5) . . . . ?
N3 C38 C43 C47 -7.9(8) . . . . ?
N4 C50 C51 C52 179.1(5) . . . . ?
N4 C50 C51 C56 -0.7(8) . . . . ?
N4 C50 C55 C54 -179.5(5) . . . . ?
N4 C50 C55 C59 2.4(8) . . . . ?
C62 C2 C3 C4 -0.8(10) . . . . ?
C2 C62 C6 C5 -1.0(9) . . . . ?
C2 C62 C6 C9 179.6(6) . . . . ?
C2 C62 B4 Si3 -102.0(10) . . . . ?
C2 C62 B4 Si4 78.0(10) . . . . ?
C2 C3 C4 C5 -1.0(11) . . . . ?
C2 C3 C4 C8 178.4(6) . . . . ?
C3 C4 C5 C6 1.9(11) . . . . ?
C4 C5 C6 C62 -0.9(11) . . . . ?
C4 C5 C6 C9 178.5(7) . . . . ?
C6 C62 C2 C3 1.8(9) . . . . ?
C6 C62 C2 C7 -177.7(6) . . . . ?
C6 C62 B4 Si3 81.2(11) . . . . ?
C6 C62 B4 Si4 -98.8(10) . . . . ?
C7 C2 C3 C4 178.7(7) . . . . ?
C8 C4 C5 C6 -177.5(7) . . . . ?
C10 N1 C12 C13 80.3(7) . . . . ?
C10 N1 C12 C17 -97.1(6) . . . . ?
C10 N1 B6 Si3 178.5(5) . . . . ?
C10 N1 B6 N2 -0.6(6) . . . . ?
C11 N2 C24 C25 -101.6(6) . . . . ?
C11 N2 C24 C29 77.2(7) . . . . ?
C11 N2 B6 Si3 -178.7(4) . . . . ?
C11 N2 B6 N1 0.4(6) . . . . ?
C12 N1 C10 C11 178.4(5) . . . . ?
C12 N1 B6 Si3 0.9(10) . . . . ?
C12 N1 B6 N2 -178.1(5) . . . . ?
C12 C13 C14 C15 0.2(9) . . . . ?
C12 C13 C18 C19 -152.0(6) . . . . ?
C12 C13 C18 C20 83.2(7) . . . . ?
C12 C17 C21 C22 92.5(7) . . . . ?
C12 C17 C21 C23 -142.2(6) . . . . ?
C13 C12 C17 C16 -0.2(9) . . . . ?
C13 C12 C17 C21 -178.9(6) . . . . ?
C13 C14 C15 C16 -0.4(10) . . . . ?
C14 C13 C18 C19 29.6(9) . . . . ?
C14 C13 C18 C20 -95.2(7) . . . . ?
C14 C15 C16 C17 0.4(10) . . . . ?
C15 C16 C17 C12 0.0(9) . . . . ?
C15 C16 C17 C21 178.7(6) . . . . ?
C16 C17 C21 C22 -86.2(8) . . . . ?
C16 C17 C21 C23 39.2(9) . . . . ?
C17 C12 C13 C14 0.1(9) . . . . ?
C17 C12 C13 C18 -178.3(6) . . . . ?
C18 C13 C14 C15 178.6(6) . . . . ?
C24 N2 C11 C10 -170.5(5) . . . . ?
C24 N2 B6 Si3 -9.3(8) . . . . ?
C24 N2 B6 N1 169.9(5) . . . . ?
C24 C25 C26 C27 0.0(9) . . . . ?
C24 C25 C30 C31 97.9(7) . . . . ?
C24 C25 C30 C32 -138.7(6) . . . . ?
C24 C29 C33 C34 -141.0(6) . . . . ?
C24 C29 C33 C35 93.9(7) . . . . ?
C25 C24 C29 C28 0.1(9) . . . . ?
C25 C24 C29 C33 -176.4(5) . . . . ?
C25 C26 C27 C28 1.5(10) . . . . ?
C26 C25 C30 C31 -81.5(7) . . . . ?
C26 C25 C30 C32 41.9(8) . . . . ?
C26 C27 C28 C29 -2.3(10) . . . . ?
C27 C28 C29 C24 1.5(9) . . . . ?
C27 C28 C29 C33 178.0(6) . . . . ?
C28 C29 C33 C34 42.6(8) . . . . ?
C28 C29 C33 C35 -82.5(7) . . . . ?
C29 C24 C25 C26 -0.8(8) . . . . ?
C29 C24 C25 C30 179.7(5) . . . . ?
C30 C25 C26 C27 179.5(6) . . . . ?
C36 N3 C38 C39 113.0(6) . . . . ?
C36 N3 C38 C43 -65.3(7) . . . . ?
C36 N3 B5 Si4 -173.6(5) . . . . ?
C36 N3 B5 N4 -0.7(6) . . . . ?
C37 N4 C50 C51 -95.5(7) . . . . ?
C37 N4 C50 C55 85.6(7) . . . . ?
C37 N4 B5 Si4 174.2(4) . . . . ?
C37 N4 B5 N3 0.5(6) . . . . ?
C38 N3 C36 C37 173.6(5) . . . . ?
C38 N3 B5 Si4 14.3(10) . . . . ?
C38 N3 B5 N4 -172.9(5) . . . . ?
C38 C39 C40 C41 2.1(9) . . . . ?
C38 C39 C44 C45 -82.5(8) . . . . ?
C38 C39 C44 C46 150.3(6) . . . . ?
C38 C43 C47 C48 -108.9(7) . . . . ?
C38 C43 C47 C49 125.9(7) . . . . ?
C39 C38 C43 C42 -2.9(8) . . . . ?
C39 C38 C43 C47 173.9(5) . . . . ?
C39 C40 C41 C42 -3.3(9) . . . . ?
C40 C39 C44 C45 96.5(7) . . . . ?
C40 C39 C44 C46 -30.6(9) . . . . ?
C40 C41 C42 C43 1.4(9) . . . . ?
C41 C42 C43 C38 1.7(8) . . . . ?
C41 C42 C43 C47 -175.2(5) . . . . ?
C42 C43 C47 C48 67.8(8) . . . . ?
C42 C43 C47 C49 -57.4(8) . . . . ?
C43 C38 C39 C40 1.1(8) . . . . ?
C43 C38 C39 C44 -179.8(5) . . . . ?
C44 C39 C40 C41 -177.0(5) . . . . ?
C50 N4 C37 C36 -172.6(5) . . . . ?
C50 N4 B5 Si4 -13.8(8) . . . . ?
C50 N4 B5 N3 172.4(5) . . . . ?
C50 C51 C52 C53 0.6(10) . . . . ?
C50 C51 C56 C57 -147.6(6) . . . . ?
C50 C51 C56 C58 89.0(7) . . . . ?
C50 C55 C59 C60 133.4(12) . . . . ?
C50 C55 C59 C61 -98.6(13) . . . . ?
C50 C55 C59 C60A 100.6(15) . . . . ?
C50 C55 C59 C61A -134.5(17) . . . . ?
C51 C50 C55 C54 1.6(9) . . . . ?
C51 C50 C55 C59 -176.5(5) . . . . ?
C51 C52 C53 C54 1.2(11) . . . . ?
C52 C51 C56 C57 32.5(9) . . . . ?
C52 C51 C56 C58 -90.9(8) . . . . ?
C52 C53 C54 C55 -1.6(11) . . . . ?
C53 C54 C55 C50 0.2(10) . . . . ?
C53 C54 C55 C59 178.3(6) . . . . ?
C54 C55 C59 C60 -44.6(14) . . . . ?
C54 C55 C59 C61 83.4(14) . . . . ?
C54 C55 C59 C60A -77.4(16) . . . . ?
C54 C55 C59 C61A 47.5(18) . . . . ?
C55 C50 C51 C52 -2.0(9) . . . . ?
C55 C50 C51 C56 178.1(6) . . . . ?
C56 C51 C52 C53 -179.5(6) . . . . ?
B4 C62 C2 C3 -175.0(6) . . . . ?
B4 C62 C2 C7 5.5(9) . . . . ?
B4 C62 C6 C5 175.8(6) . . . . ?
B4 C62 C6 C9 -3.6(10) . . . . ?
B6 N1 C10 C11 0.5(6) . . . . ?
B6 N1 C12 C13 -102.4(7) . . . . ?
B6 N1 C12 C17 80.3(8) . . . . ?
B6 N2 C11 C10 -0.1(6) . . . . ?
B6 N2 C24 C25 90.2(7) . . . . ?
B6 N2 C24 C29 -91.0(7) . . . . ?
B5 N3 C36 C37 0.6(7) . . . . ?
B5 N3 C38 C39 -75.7(8) . . . . ?
B5 N3 C38 C43 106.0(7) . . . . ?
B5 N4 C37 C36 -0.2(7) . . . . ?
B5 N4 C50 C51 93.6(7) . . . . ?
B5 N4 C50 C55 -85.3(7) . . . . ?
N5 C71 C72 N6 0.2(7) . . . . ?
N5 C73 C74 C75 179.2(5) . . . . ?
N5 C73 C74 C79 -6.4(8) . . . . ?
N5 C73 C78 C77 -179.2(5) . . . . ?
N5 C73 C78 C82 1.4(8) . . . . ?
N6 C85 C86 C87 174.9(5) . . . . ?
N6 C85 C86 C91 -6.8(9) . . . . ?
N6 C85 C90 C89 -175.2(5) . . . . ?
N6 C85 C90 C94 5.4(8) . . . . ?
N7 C111 C112 C113 178.9(5) . . . . ?
N7 C111 C112 C117 0.9(9) . . . . ?
N7 C111 C116 C115 -177.1(5) . . . . ?
N7 C111 C116 C120 4.3(8) . . . . ?
N8 C97 C98 N7 0.6(7) . . . . ?
N8 C99 C100 C101 176.9(5) . . . . ?
N8 C99 C100 C105 -0.4(8) . . . . ?
N8 C99 C104 C103 -177.4(5) . . . . ?
N8 C99 C104 C108 2.0(8) . . . . ?
C1 C63 C64 C65 0.9(9) . . . . ?
C63 C1 C67 C66 0.0(8) . . . . ?
C63 C1 C67 C70 178.4(5) . . . . ?
C63 C1 B1 Si1 -74.3(10) . . . . ?
C63 C1 B1 Si2 100.3(8) . . . . ?
C63 C64 C65 C66 -0.9(10) . . . . ?
C63 C64 C65 C69 179.6(6) . . . . ?
C64 C65 C66 C67 0.4(9) . . . . ?
C65 C66 C67 C1 0.0(9) . . . . ?
C65 C66 C67 C70 -178.4(6) . . . . ?
C67 C1 C63 C64 -0.4(8) . . . . ?
C67 C1 C63 C68 180.0(5) . . . . ?
C67 C1 B1 Si1 106.7(9) . . . . ?
C67 C1 B1 Si2 -78.7(9) . . . . ?
C68 C63 C64 C65 -179.5(6) . . . . ?
C69 C65 C66 C67 180.0(6) . . . . ?
C71 N5 C73 C74 -81.7(7) . . . . ?
C71 N5 C73 C78 98.2(6) . . . . ?
C71 N5 B3 Si1 -175.7(4) . . . . ?
C71 N5 B3 N6 0.2(6) . . . . ?
C72 N6 C85 C86 96.5(7) . . . . ?
C72 N6 C85 C90 -86.4(7) . . . . ?
C72 N6 B3 Si1 175.6(5) . . . . ?
C72 N6 B3 N5 -0.1(6) . . . . ?
C73 N5 C71 C72 -175.7(5) . . . . ?
C73 N5 B3 Si1 -0.6(9) . . . . ?
C73 N5 B3 N6 175.3(5) . . . . ?
C73 C74 C75 C76 -0.4(10) . . . . ?
C73 C74 C79 C80 149.9(6) . . . . ?
C73 C74 C79 C81 -87.8(7) . . . . ?
C73 C78 C82 C83 -84.0(7) . . . . ?
C73 C78 C82 C84 150.9(6) . . . . ?
C74 C73 C78 C77 0.7(9) . . . . ?
C74 C73 C78 C82 -178.8(5) . . . . ?
C74 C75 C76 C77 1.5(11) . . . . ?
C75 C74 C79 C80 -36.0(9) . . . . ?
C75 C74 C79 C81 86.3(7) . . . . ?
C75 C76 C77 C78 -1.5(10) . . . . ?
C76 C77 C78 C73 0.4(9) . . . . ?
C76 C77 C78 C82 179.8(6) . . . . ?
C77 C78 C82 C83 96.6(7) . . . . ?
C77 C78 C82 C84 -28.5(8) . . . . ?
C78 C73 C74 C75 -0.7(9) . . . . ?
C78 C73 C74 C79 173.7(5) . . . . ?
C79 C74 C75 C76 -174.7(6) . . . . ?
C85 N6 C72 C71 168.0(5) . . . . ?
C85 N6 B3 Si1 8.0(9) . . . . ?
C85 N6 B3 N5 -167.7(5) . . . . ?
C85 C86 C87 C88 0.0(9) . . . . ?
C85 C86 C91 C92 -112.6(7) . . . . ?
C85 C86 C91 C93 114.0(7) . . . . ?
C85 C90 C94 C95 109.6(6) . . . . ?
C85 C90 C94 C96 -126.0(6) . . . . ?
C86 C85 C90 C89 1.8(9) . . . . ?
C86 C85 C90 C94 -177.6(5) . . . . ?
C86 C87 C88 C89 2.3(10) . . . . ?
C87 C86 C91 C92 65.6(8) . . . . ?
C87 C86 C91 C93 -67.8(9) . . . . ?
C87 C88 C89 C90 -2.7(11) . . . . ?
C88 C89 C90 C85 0.6(9) . . . . ?
C88 C89 C90 C94 180.0(6) . . . . ?
C89 C90 C94 C95 -69.7(7) . . . . ?
C89 C90 C94 C96 54.6(8) . . . . ?
C90 C85 C86 C87 -2.1(9) . . . . ?
C90 C85 C86 C91 176.2(5) . . . . ?
C91 C86 C87 C88 -178.3(6) . . . . ?
C97 N8 C99 C100 82.7(7) . . . . ?
C97 N8 C99 C104 -99.6(6) . . . . ?
C97 N8 B2 Si2 -175.6(4) . . . . ?
C97 N8 B2 N7 0.5(6) . . . . ?
C98 N7 C111 C112 -110.0(6) . . . . ?
C98 N7 C111 C116 70.0(7) . . . . ?
C98 N7 B2 Si2 175.7(5) . . . . ?
C98 N7 B2 N8 -0.1(6) . . . . ?
C99 N8 C97 C98 -175.2(5) . . . . ?
C99 N8 B2 Si2 -1.4(8) . . . . ?
C99 N8 B2 N7 174.7(5) . . . . ?
C99 C100 C101 C102 0.2(9) . . . . ?
C99 C100 C105 C106 100.9(6) . . . . ?
C99 C100 C105 C107 -135.7(6) . . . . ?
C99 C104 C108 C109 -112.2(7) . . . . ?
C99 C104 C108 C110 123.9(7) . . . . ?
C100 C99 C104 C103 0.2(8) . . . . ?
C100 C99 C104 C108 179.6(5) . . . . ?
C100 C101 C102 C103 0.7(9) . . . . ?
C101 C100 C105 C106 -76.3(7) . . . . ?
C101 C100 C105 C107 47.0(7) . . . . ?
C101 C102 C103 C104 -1.2(9) . . . . ?
C102 C103 C104 C99 0.8(9) . . . . ?
C102 C103 C104 C108 -178.7(6) . . . . ?
C103 C104 C108 C109 67.3(8) . . . . ?
C103 C104 C108 C110 -56.7(9) . . . . ?
C104 C99 C100 C101 -0.6(8) . . . . ?
C104 C99 C100 C105 -178.0(5) . . . . ?
C105 C100 C101 C102 177.6(5) . . . . ?
C111 N7 C98 C97 179.3(5) . . . . ?
C111 N7 B2 Si2 -3.9(10) . . . . ?
C111 N7 B2 N8 -179.7(5) . . . . ?
C111 C112 C113 C114 -1.0(10) . . . . ?
C111 C112 C117 C118 76.3(7) . . . . ?
C111 C112 C117 C119 -158.8(6) . . . . ?
C111 C116 C120 C121 -165.8(6) . . . . ?
C111 C116 C120 C122 70.2(8) . . . . ?
C112 C111 C116 C115 2.9(9) . . . . ?
C112 C111 C116 C120 -175.7(6) . . . . ?
C112 C113 C114 C115 1.2(11) . . . . ?
C113 C112 C117 C118 -101.6(7) . . . . ?
C113 C112 C117 C119 23.3(9) . . . . ?
C113 C114 C115 C116 0.8(11) . . . . ?
C114 C115 C116 C111 -2.7(9) . . . . ?
C114 C115 C116 C120 175.8(6) . . . . ?
C115 C116 C120 C121 15.7(9) . . . . ?
C115 C116 C120 C122 -108.3(7) . . . . ?
C116 C111 C112 C113 -1.1(9) . . . . ?
C116 C111 C112 C117 -179.1(6) . . . . ?
C117 C112 C113 C114 177.0(6) . . . . ?
B1 C1 C63 C64 -179.4(5) . . . . ?
B1 C1 C63 C68 1.0(8) . . . . ?
B1 C1 C67 C66 179.0(5) . . . . ?
B1 C1 C67 C70 -2.6(8) . . . . ?
B3 N5 C71 C72 -0.2(7) . . . . ?
B3 N5 C73 C74 103.8(7) . . . . ?
B3 N5 C73 C78 -76.3(7) . . . . ?
B3 N6 C72 C71 -0.1(7) . . . . ?
B3 N6 C85 C86 -97.8(7) . . . . ?
B3 N6 C85 C90 79.3(7) . . . . ?
B2 N7 C98 C97 -0.3(7) . . . . ?
B2 N7 C111 C112 69.5(8) . . . . ?
B2 N7 C111 C116 -110.5(7) . . . . ?
B2 N8 C97 C98 -0.7(7) . . . . ?
B2 N8 C99 C100 -90.7(7) . . . . ?
B2 N8 C99 C104 87.0(7) . . . . ?
